data_4312082
loop_
_publ_author_name
'Joseph M. Mahoney'
'Alicia M. Beatty'
'Bradley D. Smith'

_publ_section_title
;
 Selective Solid-Liquid Extraction of Lithium Halide Salts Using a Ditopic
 Macrobicyclic Receptor
;
_journal_name_full 'Inorganic Chemistry'
_journal_page_first 7617
_journal_page_last 7621
_journal_paper_doi 10.1021/ic049066b
_journal_volume 43
_journal_year 2004
_chemical_formula_sum 'C42.68 H64.72 Br Li N4 O9.64'
_chemical_formula_weight 874.95
_chemical_name_systematic
; 
 ? 
;
_space_group_IT_number 9
_symmetry_cell_setting monoclinic
_symmetry_space_group_name_Hall 'C -2yc'
_symmetry_space_group_name_H-M 'C 1 c 1'
_atom_sites_solution_hydrogens geom
_atom_sites_solution_primary direct
_atom_sites_solution_secondary difmap
_audit_creation_method SHELXL-97
_cell_angle_alpha 90.00
_cell_angle_beta 100.7300(10)
_cell_angle_gamma 90.00
_cell_formula_units_Z 16
_cell_length_a 21.7876(9)
_cell_length_b 25.7171(10)
_cell_length_c 33.3343(13)
_cell_measurement_reflns_used 8712
_cell_measurement_temperature 100(2)
_cell_measurement_theta_max 25.02
_cell_measurement_theta_min 2.46
_cell_volume 18351.1(13)
_computing_cell_refinement 'Bruker SMART'
_computing_data_collection 'Bruker SMART'
_computing_data_reduction 'Bruker SHELXTL'
_computing_molecular_graphics 'Bruker SHELXTL'
_computing_publication_material 'Bruker SHELXTL'
_computing_structure_refinement 'SHELXL-97 (Sheldrick, 1997)'
_computing_structure_solution 'SHELXS-97 (Sheldrick, 1990)'
_diffrn_ambient_temperature 100(2)
_diffrn_measured_fraction_theta_full 0.997
_diffrn_measured_fraction_theta_max 0.997
_diffrn_measurement_device_type 'CCD area detector'
_diffrn_measurement_method 'phi and omega scans'
_diffrn_radiation_monochromator graphite
_diffrn_radiation_source 'fine-focus sealed tube'
_diffrn_radiation_type MoK\a
_diffrn_radiation_wavelength 0.71073
_diffrn_reflns_av_R_equivalents 0.0439
_diffrn_reflns_av_sigmaI/netI 0.0670
_diffrn_reflns_limit_h_max 25
_diffrn_reflns_limit_h_min -25
_diffrn_reflns_limit_k_max 30
_diffrn_reflns_limit_k_min -30
_diffrn_reflns_limit_l_max 39
_diffrn_reflns_limit_l_min -39
_diffrn_reflns_number 75651
_diffrn_reflns_theta_full 25.05
_diffrn_reflns_theta_max 25.05
_diffrn_reflns_theta_min 1.88
_exptl_absorpt_coefficient_mu 0.953
_exptl_absorpt_correction_T_max 1.0000
_exptl_absorpt_correction_T_min 0.9187
_exptl_absorpt_correction_type empirical
_exptl_absorpt_process_details SADABS
_exptl_crystal_colour colorless
_exptl_crystal_density_diffrn 1.267
_exptl_crystal_density_method 'not measured'
_exptl_crystal_description plate
_exptl_crystal_F_000 7423
_exptl_crystal_size_max 0.28
_exptl_crystal_size_mid 0.15
_exptl_crystal_size_min 0.04
_refine_diff_density_max 1.004
_refine_diff_density_min -0.585
_refine_diff_density_rms 0.094
_refine_ls_abs_structure_details 'Flack H D (1983), Acta Cryst. A39, 876-881'
_refine_ls_abs_structure_Flack 0.508(9)
_refine_ls_extinction_method none
_refine_ls_goodness_of_fit_ref 1.033
_refine_ls_hydrogen_treatment mixed
_refine_ls_matrix_type full
_refine_ls_number_parameters 2006
_refine_ls_number_reflns 31895
_refine_ls_number_restraints 2
_refine_ls_restrained_S_all 1.033
_refine_ls_R_factor_all 0.0953
_refine_ls_R_factor_gt 0.0670
_refine_ls_shift/su_max 0.223
_refine_ls_shift/su_mean 0.024
_refine_ls_structure_factor_coef Fsqd
_refine_ls_weighting_details 'calc w=1/[\s^2^(Fo^2^)+(0.1021P)^2^+40.9041P] where P=(Fo^2^+2Fc^2^)/3'
_refine_ls_weighting_scheme calc
_refine_ls_wR_factor_gt 0.1783
_refine_ls_wR_factor_ref 0.2000
_reflns_number_gt 23197
_reflns_number_total 31895
_reflns_threshold_expression >2sigma(I)
_cod_data_source_file ic049066bsi20040714_104818.cif
_cod_data_source_block 1.LiBr
_cod_depositor_comments
;
The following automatic conversions were performed:
'_symmetry_cell_setting' value 'Monoclinic' changed to 'monoclinic'
according to '/home/saulius/struct/CIF-dictionaries/cif_core.dic'
dictionary named 'cif_core.dic' version 2.4.1 from 2010-06-29.

Automatic conversion script
Id: cif_fix_enum 1527 2010-12-29 10:47:43Z saulius 
;
_cod_database_code 4312082

loop_
_symmetry_equiv_pos_as_xyz
'x, y, z'
'x, -y, z+1/2'
'x+1/2, y+1/2, z'
'x+1/2, -y+1/2, z+1/2'

loop_
_atom_site_label
_atom_site_type_symbol
_atom_site_fract_x
_atom_site_fract_y
_atom_site_fract_z
_atom_site_U_iso_or_equiv
_atom_site_adp_type
_atom_site_occupancy
_atom_site_symmetry_multiplicity
_atom_site_calc_flag
_atom_site_refinement_flags
_atom_site_disorder_assembly
_atom_site_disorder_group
Br1 Br 0.45678(3) 0.10885(3) 0.97525(2) 0.0354(2) Uani 1 1 d . . .
O1W O 0.5070(3) 0.1511(2) 0.89446(17) 0.0385(14) Uani 1 1 d . . .
H1W H 0.5422 0.1352 0.8974 0.046 Uiso 1 1 d R . .
H2W H 0.4950 0.1429 0.9168 0.046 Uiso 1 1 d R . .
O2W O 0.0600(3) -0.0997(2) 0.93011(18) 0.0324(13) Uani 1 1 d . . .
H3W H 0.0725 -0.1114 0.9061 0.039 Uiso 1 1 d R . .
H4W H 0.0225 -0.1117 0.9275 0.039 Uiso 1 1 d R . .
O3W O 1.0088(3) 0.1515(2) 0.90252(16) 0.0332(13) Uani 1 1 d . . .
H5W H 0.9927 0.1385 0.9223 0.040 Uiso 1 1 d R . .
H6W H 1.0495 0.1406 0.9011 0.040 Uiso 1 1 d R . .
O4W O 0.0615(3) 0.4008(2) 0.9336(2) 0.0506(17) Uani 1 1 d . . .
H7W H 0.0225 0.3870 0.9308 0.061 Uiso 1 1 d R . .
H8W H 0.0748 0.3928 0.9121 0.061 Uiso 1 1 d R . .
O5W O -0.2886(7) 0.1041(6) 0.7363(4) 0.066(4) Uiso 0.40 1 d P . .
O31S O -0.0845(10) 0.5740(8) 0.5886(6) 0.167(7) Uiso 0.60 1 d P A 1
O32S O -0.1127(8) 0.5343(8) 0.6356(6) 0.122(6) Uiso 0.60 1 d P A 1
C31S C -0.1156(10) 0.5642(10) 0.6159(7) 0.098(6) Uiso 0.60 1 d P A 1
C32S C -0.1401(15) 0.6147(12) 0.6184(10) 0.181(12) Uiso 0.60 1 d P A 1
H32F H -0.1658 0.6155 0.6396 0.217 Uiso 0.60 1 calc PR A 1
H32G H -0.1659 0.6241 0.5921 0.217 Uiso 0.60 1 calc PR A 1
H32H H -0.1057 0.6396 0.6253 0.217 Uiso 0.60 1 calc PR A 1
C33S C -0.0883(10) 0.4862(8) 0.6240(6) 0.095(6) Uiso 0.60 1 d P A 1
H33P H -0.0452 0.4948 0.6209 0.114 Uiso 0.60 1 calc PR A 1
H33Q H -0.0839 0.4646 0.6489 0.114 Uiso 0.60 1 calc PR A 1
C34S C -0.1047(7) 0.4586(6) 0.5988(5) 0.064(4) Uiso 0.60 1 d P A 1
H34C H -0.0741 0.4304 0.5996 0.076 Uiso 0.60 1 calc PR A 1
H34D H -0.1092 0.4768 0.5726 0.076 Uiso 0.60 1 calc PR A 1
H34E H -0.1451 0.4440 0.6019 0.076 Uiso 0.60 1 calc PR A 1
O6W O -0.0871(6) 0.4340(5) 0.5790(4) 0.043(3) Uiso 0.40 1 d P B 2
O7W O -0.1129(11) 0.5288(11) 0.6113(8) 0.104(7) Uiso 0.40 1 d P C 3
C41S C -0.1435(8) 0.0408(6) 0.6480(5) 0.145(6) Uiso 1 1 d . . .
H41M H -0.1556 0.0164 0.6670 0.174 Uiso 1 1 d R . .
H41N H -0.1792 0.0609 0.6357 0.174 Uiso 1 1 d R . .
H41O H -0.1119 0.0635 0.6622 0.174 Uiso 1 1 d R . .
C42S C -0.1178(5) 0.0219(5) 0.6127(4) 0.083(3) Uiso 1 1 d . . .
C43S C -0.0828(4) -0.0591(4) 0.5830(3) 0.058(2) Uiso 1 1 d . . .
H43O H -0.0954 -0.0947 0.5782 0.069 Uiso 1 1 d R . .
H43P H -0.0889 -0.0414 0.5572 0.069 Uiso 1 1 d R . .
C44S C -0.0148(4) -0.0576(4) 0.6033(3) 0.071(3) Uiso 1 1 d . . .
H44A H 0.0107 -0.0737 0.5863 0.085 Uiso 1 1 d R . .
H44B H -0.0093 -0.0755 0.6290 0.085 Uiso 1 1 d R . .
H44C H -0.0027 -0.0219 0.6079 0.085 Uiso 1 1 d R . .
O41S O -0.1011(4) 0.0473(4) 0.5882(3) 0.113(3) Uiso 1 1 d . . .
O42S O -0.1173(5) -0.0324(4) 0.6100(3) 0.119(3) Uiso 1 1 d . . .
C51S C -0.3045(9) 0.2441(7) 0.7207(5) 0.077(5) Uiso 0.58 1 d P . .
C52S C -0.2695(9) 0.2164(8) 0.6881(6) 0.092(6) Uiso 0.58 1 d P . .
H52A H -0.2711 0.1786 0.6914 0.111 Uiso 0.58 1 calc PR . .
H52B H -0.2258 0.2278 0.6926 0.111 Uiso 0.58 1 calc PR . .
H52C H -0.2902 0.2259 0.6604 0.111 Uiso 0.58 1 calc PR . .
C53S C -0.3496(6) 0.3149(5) 0.7483(4) 0.031(3) Uiso 0.58 1 d P . .
H53A H -0.3457 0.2938 0.7735 0.038 Uiso 0.58 1 calc PR . .
H53B H -0.3343 0.3503 0.7564 0.038 Uiso 0.58 1 calc PR . .
C54S C -0.4082(7) 0.3178(6) 0.7316(4) 0.059(4) Uiso 0.58 1 d P . .
H54A H -0.4318 0.3322 0.7513 0.070 Uiso 0.58 1 calc PR . .
H54B H -0.4240 0.2830 0.7233 0.070 Uiso 0.58 1 calc PR . .
H54C H -0.4131 0.3405 0.7076 0.070 Uiso 0.58 1 calc PR . .
O51S O -0.3262(5) 0.2173(4) 0.7416(3) 0.058(3) Uiso 0.58 1 d P . .
O52S O -0.3067(5) 0.2908(4) 0.7206(3) 0.057(3) Uiso 0.58 1 d P . .
C61S C 0.1591(6) 0.2704(5) 0.7383(4) 0.034(3) Uiso 0.50 1 d P . .
C62S C 0.1719(9) 0.3182(7) 0.7534(5) 0.056(5) Uiso 0.50 1 d P . .
H62A H 0.1821 0.3166 0.7833 0.067 Uiso 0.50 1 calc PR . .
H62B H 0.1354 0.3407 0.7450 0.067 Uiso 0.50 1 calc PR . .
H62C H 0.2075 0.3325 0.7429 0.067 Uiso 0.50 1 calc PR . .
C63S C 0.1488(12) 0.2175(10) 0.6821(8) 0.105(8) Uiso 0.50 1 d P . .
H63A H 0.1182 0.1951 0.6924 0.126 Uiso 0.50 1 calc PR . .
H63B H 0.1293 0.2256 0.6535 0.126 Uiso 0.50 1 calc PR . .
C64S C 0.1923(11) 0.1855(9) 0.6779(7) 0.089(6) Uiso 0.50 1 d P . .
H64A H 0.1744 0.1564 0.6606 0.107 Uiso 0.50 1 calc PR . .
H64B H 0.2122 0.1723 0.7048 0.107 Uiso 0.50 1 calc PR . .
H64C H 0.2235 0.2033 0.6651 0.107 Uiso 0.50 1 calc PR . .
O61S O 0.1585(9) 0.2289(8) 0.7525(6) 0.125(6) Uiso 0.50 1 d P . .
O62S O 0.1440(7) 0.2655(6) 0.7026(4) 0.084(4) Uiso 0.50 1 d P . .
O1 O 0.4698(3) 0.2241(2) 0.8134(2) 0.0516(17) Uani 1 1 d . . .
N1 N 0.3603(4) 0.1730(3) 0.8120(2) 0.0454(19) Uani 1 1 d . . .
C1 C 0.3605(5) 0.2293(4) 0.8035(3) 0.056(3) Uani 1 1 d . . .
H1A H 0.3562 0.2483 0.8277 0.067 Uiso 1 1 d R . .
H1B H 0.3249 0.2368 0.7827 0.067 Uiso 1 1 d R . .
Li1 Li 0.4639(7) 0.1500(6) 0.8378(5) 0.044(4) Uani 1 1 d . . .
C1S C 0.0214(7) 0.1612(6) 0.6006(4) 0.129(5) Uiso 1 1 d . . .
H1SA H 0.0409 0.1571 0.5772 0.155 Uiso 1 1 d R . .
H1SB H -0.0232 0.1605 0.5921 0.155 Uiso 1 1 d R . .
H1SC H 0.0338 0.1939 0.6136 0.155 Uiso 1 1 d R . .
O1S O 0.0776(3) 0.0824(2) 0.62227(18) 0.0630(15) Uiso 1 1 d . . .
Br2 Br 0.11769(3) -0.13758(3) 0.85049(2) 0.0324(2) Uani 1 1 d . . .
N2 N 0.6337(4) 0.1036(3) 0.8984(3) 0.050(2) Uani 1 1 d . . .
O2 O 0.5528(3) 0.1506(3) 0.8203(2) 0.069(2) Uani 1 1 d . . .
C2 C 0.4199(7) 0.2469(5) 0.7880(3) 0.082(4) Uani 1 1 d . . .
H2A H 0.4191 0.2358 0.7604 0.099 Uiso 1 1 d R . .
H2B H 0.4233 0.2841 0.7890 0.099 Uiso 1 1 d R . .
Li2 Li 0.0957(6) -0.1043(5) 0.9875(4) 0.031(3) Uani 1 1 d . . .
C2S C 0.0440(4) 0.1181(4) 0.6300(3) 0.062(2) Uiso 1 1 d . . .
O2S O 0.0202(2) 0.1207(2) 0.66284(19) 0.0494(14) Uiso 1 1 d . . .
Br3 Br 0.95100(3) 0.11109(3) 0.981881(19) 0.0306(2) Uani 1 1 d . . .
O3 O 0.5225(3) 0.0341(2) 0.8690(2) 0.0485(16) Uani 1 1 d . . .
N3 N 0.3585(3) 0.2116(3) 0.9758(2) 0.0345(16) Uani 1 1 d . . .
H3 H 0.3843 0.1891 0.9761 0.041 Uiso 1 1 d R . .
C3 C 0.5266(6) 0.2326(5) 0.7981(3) 0.078(4) Uani 1 1 d . . .
H3A H 0.5371 0.2689 0.7994 0.094 Uiso 1 1 d R . .
H3B H 0.5190 0.2221 0.7700 0.094 Uiso 1 1 d R . .
Li3 Li 0.9680(7) 0.1498(6) 0.8474(4) 0.039(3) Uani 1 1 d . . .
C3S C 0.0357(4) 0.0823(3) 0.6922(2) 0.055(2) Uiso 1 1 d . . .
H3SA H 0.0804 0.0793 0.6989 0.066 Uiso 1 1 d R . .
H3SB H 0.0189 0.0494 0.6817 0.066 Uiso 1 1 d R . .
Br4 Br 0.11247(3) 0.35936(3) 0.85296(3) 0.0417(3) Uani 1 1 d . . .
Li4 Li 0.1031(8) 0.3989(6) 0.9887(6) 0.055(5) Uani 1 1 d . . .
N4 N 0.5810(3) 0.1583(3) 1.03950(18) 0.0306(14) Uani 1 1 d . . .
H4 H 0.5433 0.1510 1.0260 0.037 Uiso 1 1 d R . .
O4 O 0.4233(3) 0.0792(3) 0.8140(2) 0.077(2) Uani 1 1 d . . .
C4 C 0.5754(6) 0.2040(6) 0.8217(3) 0.096(5) Uani 1 1 d . . .
H4A H 0.6111 0.2060 0.8087 0.115 Uiso 1 1 d R . .
H4B H 0.5869 0.2178 0.8488 0.115 Uiso 1 1 d R . .
C4S C 0.0112(5) 0.0947(4) 0.7282(3) 0.067(2) Uiso 1 1 d . . .
H4SA H 0.0222 0.0685 0.7488 0.081 Uiso 1 1 d R . .
H4SB H 0.0284 0.1275 0.7384 0.081 Uiso 1 1 d R . .
H4SC H -0.0334 0.0974 0.7211 0.081 Uiso 1 1 d R . .
O5 O 0.3160(3) 0.2713(3) 1.0138(2) 0.065(2) Uani 1 1 d . . .
C5 C 0.5962(5) 0.1050(5) 0.8227(3) 0.071(4) Uani 1 1 d . . .
H5A H 0.6098 0.0991 0.7973 0.086 Uiso 1 1 d R . .
H5B H 0.5730 0.0751 0.8285 0.086 Uiso 1 1 d R . .
O6 O 0.6194(3) 0.1980(3) 1.10043(18) 0.0532(16) Uani 1 1 d . . .
C6 C 0.6503(5) 0.1113(5) 0.8569(3) 0.077(4) Uani 1 1 d . . .
H6A H 0.6829 0.0881 0.8525 0.093 Uiso 1 1 d R . .
H6B H 0.6653 0.1462 0.8554 0.093 Uiso 1 1 d R . .
C7 C 0.6291(5) 0.0476(3) 0.9074(3) 0.060(3) Uani 1 1 d . . .
H7A H 0.6556 0.0399 0.9331 0.072 Uiso 1 1 d R . .
H7B H 0.6432 0.0270 0.8869 0.072 Uiso 1 1 d R . .
C8 C 0.5633(6) 0.0324(4) 0.9096(3) 0.065(3) Uani 1 1 d . . .
H8A H 0.5626 -0.0022 0.9203 0.078 Uiso 1 1 d R . .
H8B H 0.5466 0.0556 0.9275 0.078 Uiso 1 1 d R . .
C9 C 0.4596(5) 0.0227(4) 0.8709(3) 0.051(3) Uani 1 1 d . . .
H9A H 0.4439 0.0464 0.8888 0.061 Uiso 1 1 d R . .
H9B H 0.4567 -0.0123 0.8805 0.061 Uiso 1 1 d R . .
C10 C 0.4266(5) 0.0267(4) 0.8285(4) 0.079(4) Uani 1 1 d . . .
H10A H 0.4467 0.0047 0.8116 0.095 Uiso 1 1 d R . .
H10B H 0.3844 0.0148 0.8262 0.095 Uiso 1 1 d R . .
C11 C 0.3715(5) 0.0879(5) 0.7811(4) 0.091(4) Uani 1 1 d . . .
H11A H 0.3360 0.0737 0.7906 0.109 Uiso 1 1 d R . .
H11B H 0.3762 0.0699 0.7567 0.109 Uiso 1 1 d R . .
C12 C 0.3605(7) 0.1414(4) 0.7742(3) 0.098(5) Uani 1 1 d . . .
H12A H 0.3937 0.1542 0.7616 0.118 Uiso 1 1 d R . .
H12B H 0.3219 0.1464 0.7553 0.118 Uiso 1 1 d R . .
C13 C 0.3068(5) 0.1560(4) 0.8297(3) 0.058(3) Uani 1 1 d . . .
H13A H 0.3134 0.1209 0.8393 0.070 Uiso 1 1 d R . .
H13B H 0.2698 0.1563 0.8088 0.070 Uiso 1 1 d R . .
C14 C 0.2988(4) 0.1917(4) 0.8652(3) 0.045(2) Uani 1 1 d . . .
C15 C 0.3286(4) 0.1866(3) 0.9044(3) 0.036(2) Uani 1 1 d . . .
H15A H 0.3592 0.1599 0.9101 0.044 Uiso 1 1 d R . .
C16 C 0.3188(3) 0.2181(3) 0.9358(3) 0.0340(19) Uani 1 1 d . . .
C17 C 0.2744(4) 0.2583(4) 0.9286(3) 0.046(2) Uani 1 1 d . . .
H17A H 0.2669 0.2806 0.9499 0.056 Uiso 1 1 d R . .
C18 C 0.2411(4) 0.2646(4) 0.8904(4) 0.054(3) Uani 1 1 d . . .
H18A H 0.2110 0.2917 0.8849 0.065 Uiso 1 1 d R . .
C19 C 0.2508(4) 0.2334(4) 0.8591(3) 0.050(2) Uani 1 1 d . . .
H19A H 0.2256 0.2378 0.8328 0.060 Uiso 1 1 d R . .
C20 C 0.3567(3) 0.2374(3) 1.0110(3) 0.0338(19) Uani 1 1 d . . .
C21 C 0.4046(4) 0.2222(3) 1.0458(3) 0.038(2) Uani 1 1 d . . .
C21S C 0.0125(5) 0.4205(4) 1.2220(3) 0.074(3) Uiso 1 1 d . . .
H21K H -0.0068 0.4142 1.2451 0.089 Uiso 1 1 d R . .
H21N H 0.0552 0.4307 1.2312 0.089 Uiso 1 1 d R . .
H21O H -0.0095 0.4477 1.2056 0.089 Uiso 1 1 d R . .
O21S O -0.0200(3) 0.3331(3) 1.2047(2) 0.083(2) Uiso 1 1 d . . .
C22 C 0.4643(4) 0.2096(3) 1.0417(2) 0.0301(17) Uani 1 1 d . . .
H22A H 0.4749 0.2090 1.0154 0.036 Uiso 1 1 d R . .
C22S C 0.0100(5) 0.3725(4) 1.1985(3) 0.075(3) Uiso 1 1 d . . .
O22S O 0.0388(4) 0.3760(4) 1.1666(3) 0.0764(16) Uiso 1 1 d . . .
C23 C 0.5087(5) 0.1970(3) 1.0762(2) 0.044(2) Uani 1 1 d . . .
C23S C 0.0393(5) 0.3274(4) 1.1416(3) 0.083(3) Uiso 1 1 d . . .
H23O H -0.0012 0.3155 1.1283 0.100 Uiso 1 1 d R . .
H23P H 0.0584 0.3010 1.1602 0.100 Uiso 1 1 d R . .
C24 C 0.4933(4) 0.1987(3) 1.1158(3) 0.044(2) Uani 1 1 d . . .
H24A H 0.5236 0.1900 1.1392 0.052 Uiso 1 1 d R . .
C24S C 0.0791(6) 0.3395(4) 1.1093(3) 0.092(3) Uiso 1 1 d . . .
H24B H 0.0845 0.3088 1.0939 0.110 Uiso 1 1 d R . .
H24C H 0.0593 0.3660 1.0911 0.110 Uiso 1 1 d R . .
H24D H 0.1191 0.3515 1.1232 0.110 Uiso 1 1 d R . .
C25 C 0.4335(4) 0.2109(3) 1.1201(3) 0.044(2) Uani 1 1 d . . .
C26 C 0.3895(4) 0.2235(3) 1.0860(3) 0.047(2) Uani 1 1 d . . .
H26A H 0.3488 0.2334 1.0893 0.056 Uiso 1 1 d R . .
C27 C 0.5761(4) 0.1845(3) 1.0735(3) 0.046(2) Uani 1 1 d . . .
C28 C 0.6390(4) 0.1452(3) 1.0271(3) 0.0305(19) Uani 1 1 d . . .
C29 C 0.6358(4) 0.1374(3) 0.9852(2) 0.0287(18) Uani 1 1 d . . .
H29A H 0.5972 0.1426 0.9670 0.034 Uiso 1 1 d R . .
C30 C 0.6882(4) 0.1246(3) 0.9704(3) 0.039(2) Uani 1 1 d . . .
C31 C 0.7443(4) 0.1185(3) 0.9964(3) 0.0366(18) Uani 1 1 d . . .
H31M H 0.7810 0.1088 0.9867 0.044 Uiso 1 1 d R . .
C32 C 0.7474(3) 0.1278(3) 1.0383(3) 0.0345(18) Uani 1 1 d . . .
H32D H 0.7865 0.1257 1.0564 0.041 Uiso 1 1 d R . .
C33 C 0.6945(4) 0.1401(3) 1.0531(3) 0.038(2) Uani 1 1 d . . .
H33O H 0.6965 0.1442 1.0817 0.046 Uiso 1 1 d R . .
C34 C 0.6899(4) 0.1227(4) 0.9241(3) 0.053(2) Uani 1 1 d . . .
H34A H 0.6939 0.1582 0.9160 0.063 Uiso 1 1 d R . .
H34B H 0.7263 0.1043 0.9195 0.063 Uiso 1 1 d R . .
C35 C 0.4141(5) 0.2124(3) 1.1622(3) 0.055(2) Uani 1 1 d . . .
C36 C 0.3566(6) 0.1805(4) 1.1617(3) 0.084(4) Uani 1 1 d . . .
H36A H 0.3664 0.1451 1.1563 0.101 Uiso 1 1 d R . .
H36B H 0.3430 0.1824 1.1875 0.101 Uiso 1 1 d R . .
H36C H 0.3240 0.1928 1.1405 0.101 Uiso 1 1 d R . .
C37 C 0.4026(5) 0.2708(3) 1.1718(3) 0.066(3) Uani 1 1 d . . .
H37A H 0.4405 0.2900 1.1724 0.079 Uiso 1 1 d R . .
H37B H 0.3705 0.2843 1.1506 0.079 Uiso 1 1 d R . .
H37C H 0.3895 0.2739 1.1976 0.079 Uiso 1 1 d R . .
C38 C 0.4648(5) 0.1914(4) 1.1959(3) 0.067(3) Uani 1 1 d . . .
H38A H 0.4725 0.1554 1.1909 0.081 Uiso 1 1 d R . .
H38B H 0.5024 0.2110 1.1962 0.081 Uiso 1 1 d R . .
H38C H 0.4518 0.1948 1.2217 0.081 Uiso 1 1 d R . .
O201 O 0.0065(3) -0.1108(2) 1.0024(2) 0.0430(16) Uani 1 1 d . . .
N201 N -0.0710(3) -0.1468(3) 0.9179(2) 0.0382(18) Uani 1 1 d . . .
C201 C -0.0889(5) -0.1415(3) 0.9583(3) 0.053(3) Uani 1 1 d . . .
H20A H -0.1207 -0.1672 0.9586 0.064 Uiso 1 1 d R . .
H20B H -0.1073 -0.1080 0.9609 0.064 Uiso 1 1 d R . .
N202 N 0.1928(3) -0.0801(2) 1.01942(19) 0.0293(15) Uani 1 1 d . . .
C202 C -0.0420(4) -0.1513(3) 0.9940(3) 0.047(2) Uani 1 1 d . . .
H20C H -0.0600 -0.1546 1.0181 0.057 Uiso 1 1 d R . .
H20D H -0.0217 -0.1836 0.9903 0.057 Uiso 1 1 d R . .
O202 O 0.0832(3) -0.0294(3) 1.0088(2) 0.0524(17) Uani 1 1 d . . .
O203 O 0.1382(3) -0.17344(19) 1.00753(16) 0.0332(12) Uani 1 1 d . . .
N203 N 0.0005(3) -0.0812(3) 0.7829(2) 0.0370(17) Uani 1 1 d . . .
H203 H 0.0300 -0.0922 0.8015 0.044 Uiso 1 1 d R . .
C203 C -0.0162(5) -0.0600(4) 1.0093(5) 0.109(6) Uani 1 1 d . . .
H20F H -0.0482 -0.0622 1.0255 0.131 Uiso 1 1 d R . .
H20G H -0.0358 -0.0497 0.9822 0.131 Uiso 1 1 d R . .
C204 C 0.0240(6) -0.0205(5) 1.0207(6) 0.144(8) Uani 1 1 d . . .
H20R H 0.0086 0.0130 1.0107 0.173 Uiso 1 1 d R . .
H20S H 0.0279 -0.0203 1.0498 0.173 Uiso 1 1 d R . .
O204 O 0.0379(2) -0.2175(2) 0.94769(18) 0.0380(14) Uani 1 1 d . . .
N204 N 0.2215(3) -0.0351(2) 0.86176(18) 0.0232(13) Uani 1 1 d . . .
H204 H 0.1907 -0.0577 0.8590 0.028 Uiso 1 1 d R . .
O205 O -0.0257(3) -0.0413(2) 0.72094(18) 0.0534(15) Uani 1 1 d . . .
C205 C 0.1336(5) -0.0068(3) 1.0387(3) 0.061(3) Uani 1 1 d . . .
H20I H 0.1298 -0.0156 1.0661 0.073 Uiso 1 1 d R . .
H20J H 0.1299 0.0303 1.0358 0.073 Uiso 1 1 d R . .
O206 O 0.2709(3) 0.0224(2) 0.82769(18) 0.0462(15) Uani 1 1 d . . .
C206 C 0.1932(4) -0.0239(3) 1.0302(3) 0.044(2) Uani 1 1 d . . .
H20K H 0.2040 -0.0035 1.0084 0.053 Uiso 1 1 d R . .
H20L H 0.2244 -0.0178 1.0542 0.053 Uiso 1 1 d R . .
C207 C 0.1852(4) -0.1120(3) 1.0546(2) 0.040(2) Uani 1 1 d . . .
H20M H 0.1488 -0.1011 1.0647 0.048 Uiso 1 1 d R . .
H20T H 0.2209 -0.1064 1.0758 0.048 Uiso 1 1 d R . .
C208 C 0.1816(4) -0.1697(2) 1.0449(2) 0.0319(18) Uani 1 1 d . . .
H20N H 0.2215 -0.1836 1.0424 0.038 Uiso 1 1 d R . .
H20O H 0.1660 -0.1886 1.0657 0.038 Uiso 1 1 d R . .
C209 C 0.1340(4) -0.2269(3) 0.9933(3) 0.039(2) Uani 1 1 d . . .
H20P H 0.1119 -0.2474 1.0101 0.046 Uiso 1 1 d R . .
H20Q H 0.1752 -0.2410 0.9952 0.046 Uiso 1 1 d R . .
C210 C 0.1009(4) -0.2295(4) 0.9504(3) 0.047(2) Uani 1 1 d . . .
H21A H 0.1195 -0.2047 0.9348 0.056 Uiso 1 1 d R . .
H21B H 0.1048 -0.2633 0.9391 0.056 Uiso 1 1 d R . .
C211 C 0.0046(4) -0.2173(3) 0.9068(3) 0.045(2) Uani 1 1 d . . .
H21C H 0.0064 -0.2510 0.8947 0.054 Uiso 1 1 d R . .
H21D H 0.0242 -0.1929 0.8914 0.054 Uiso 1 1 d R . .
C212 C -0.0601(4) -0.2005(3) 0.9064(3) 0.052(2) Uani 1 1 d . . .
H21E H -0.0822 -0.2046 0.8789 0.062 Uiso 1 1 d R . .
H21F H -0.0784 -0.2239 0.9233 0.062 Uiso 1 1 d R . .
C213 C -0.1236(3) -0.1221(3) 0.8886(3) 0.0338(18) Uani 1 1 d . . .
H21G H -0.1317 -0.0885 0.8989 0.041 Uiso 1 1 d R . .
H21H H -0.1598 -0.1433 0.8889 0.041 Uiso 1 1 d R . .
C214 C -0.1170(4) -0.1171(3) 0.8462(3) 0.042(2) Uani 1 1 d . . .
C215 C -0.0603(4) -0.1056(3) 0.8326(3) 0.036(2) Uani 1 1 d . . .
H21I H -0.0220 -0.1086 0.8515 0.044 Uiso 1 1 d R . .
C216 C -0.0572(3) -0.0937(3) 0.7930(2) 0.0325(18) Uani 1 1 d . . .
C217 C -0.1141(4) -0.0917(3) 0.7629(2) 0.045(2) Uani 1 1 d . . .
H21J H -0.1130 -0.0813 0.7357 0.054 Uiso 1 1 d R . .
C218 C -0.1693(4) -0.1037(4) 0.7746(3) 0.057(2) Uani 1 1 d . . .
H21L H -0.2072 -0.1028 0.7551 0.068 Uiso 1 1 d R . .
C219 C -0.1715(4) -0.1171(3) 0.8152(3) 0.043(2) Uani 1 1 d . . .
H21M H -0.2101 -0.1277 0.8219 0.052 Uiso 1 1 d R . .
C220 C 0.0119(4) -0.0552(3) 0.7509(3) 0.041(2) Uani 1 1 d . . .
C221 C 0.0804(4) -0.0431(3) 0.7528(2) 0.041(2) Uani 1 1 d . . .
C222 C 0.1207(4) -0.0310(3) 0.7896(2) 0.0331(18) Uani 1 1 d . . .
H22B H 0.1047 -0.0295 0.8142 0.040 Uiso 1 1 d R . .
C223 C 0.1841(4) -0.0221(3) 0.7897(2) 0.037(2) Uani 1 1 d . . .
C224 C 0.2068(4) -0.0220(3) 0.7534(2) 0.0366(18) Uani 1 1 d . . .
H22C H 0.2496 -0.0143 0.7541 0.044 Uiso 1 1 d R . .
C225 C 0.1677(4) -0.0338(3) 0.7150(2) 0.044(2) Uani 1 1 d . . .
C226 C 0.1049(4) -0.0438(3) 0.7158(2) 0.042(2) Uani 1 1 d . . .
H22D H 0.0773 -0.0525 0.6911 0.050 Uiso 1 1 d R . .
C227 C 0.2310(3) -0.0095(3) 0.8282(2) 0.0280(17) Uani 1 1 d . . .
C228 C 0.2538(4) -0.0296(3) 0.9021(2) 0.0272(17) Uani 1 1 d . . .
C229 C 0.2376(3) -0.0631(3) 0.9318(2) 0.0274(17) Uani 1 1 d . . .
H22E H 0.2062 -0.0887 0.9240 0.033 Uiso 1 1 d R . .
C230 C 0.2707(4) -0.0597(3) 0.9722(3) 0.037(2) Uani 1 1 d . . .
C231 C 0.3152(4) -0.0230(3) 0.9838(2) 0.0375(19) Uani 1 1 d . . .
H23A H 0.3345 -0.0189 1.0116 0.045 Uiso 1 1 d R . .
C232 C 0.3306(4) 0.0101(3) 0.9536(3) 0.038(2) Uani 1 1 d . . .
H23B H 0.3626 0.0353 0.9610 0.046 Uiso 1 1 d R . .
C233 C 0.3011(4) 0.0075(3) 0.9129(2) 0.0347(19) Uani 1 1 d . . .
H23C H 0.3127 0.0293 0.8925 0.042 Uiso 1 1 d R . .
C234 C 0.2512(4) -0.0940(3) 1.0041(2) 0.0363(19) Uani 1 1 d . . .
H23D H 0.2454 -0.1285 0.9931 0.044 Uiso 1 1 d R . .
H23E H 0.2852 -0.0949 1.0270 0.044 Uiso 1 1 d R . .
C235 C 0.1950(4) -0.0356(4) 0.6761(2) 0.055(2) Uani 1 1 d . . .
C236 C 0.2186(5) 0.0186(4) 0.6676(3) 0.073(3) Uani 1 1 d . . .
H23F H 0.1859 0.0442 0.6640 0.088 Uiso 1 1 d R . .
H23G H 0.2496 0.0275 0.6911 0.088 Uiso 1 1 d R . .
H23H H 0.2375 0.0177 0.6438 0.088 Uiso 1 1 d R . .
C237 C 0.1458(5) -0.0505(4) 0.6391(3) 0.069(3) Uani 1 1 d . . .
H23I H 0.1122 -0.0258 0.6363 0.082 Uiso 1 1 d R . .
H23J H 0.1636 -0.0502 0.6148 0.082 Uiso 1 1 d R . .
H23K H 0.1302 -0.0846 0.6432 0.082 Uiso 1 1 d R . .
C238 C 0.2474(5) -0.0766(5) 0.6801(3) 0.091(4) Uani 1 1 d . . .
H23L H 0.2324 -0.1109 0.6843 0.109 Uiso 1 1 d R . .
H23M H 0.2660 -0.0764 0.6562 0.109 Uiso 1 1 d R . .
H23N H 0.2780 -0.0666 0.7034 0.109 Uiso 1 1 d R . .
N301 N 1.1383(3) 0.1068(2) 0.9101(2) 0.0316(16) Uani 1 1 d . . .
O301 O 1.0574(3) 0.1468(2) 0.82912(18) 0.0384(14) Uani 1 1 d . . .
C301 C 1.1563(4) 0.1103(3) 0.8697(3) 0.040(2) Uani 1 1 d . . .
H30A H 1.1882 0.0853 0.8675 0.047 Uiso 1 1 d R . .
H30T H 1.1745 0.1441 0.8683 0.047 Uiso 1 1 d R . .
O302 O 0.9775(3) 0.2229(2) 0.81956(18) 0.0374(13) Uani 1 1 d . . .
N302 N 0.8666(3) 0.1746(2) 0.81766(19) 0.0300(15) Uani 1 1 d . . .
C302 C 1.1024(5) 0.1062(3) 0.8326(3) 0.040(2) Uani 1 1 d . . .
H30B H 1.1210 0.1051 0.8087 0.048 Uiso 1 1 d R . .
H30C H 1.0816 0.0737 0.8344 0.048 Uiso 1 1 d R . .
O303 O 0.9241(3) 0.0791(2) 0.82505(18) 0.0415(14) Uani 1 1 d . . .
N303 N 1.0718(3) 0.1647(3) 1.04795(19) 0.0313(15) Uani 1 1 d . . .
H303 H 1.0384 0.1584 1.0271 0.038 Uiso 1 1 d R . .
C303 C 1.0825(4) 0.1980(3) 0.8292(2) 0.0377(19) Uani 1 1 d . . .
H30E H 1.1208 0.1989 0.8189 0.045 Uiso 1 1 d R . .
H30F H 1.0902 0.2113 0.8565 0.045 Uiso 1 1 d R . .
O304 O 1.0295(3) 0.0363(2) 0.88010(18) 0.0392(14) Uani 1 1 d . . .
N304 N 0.8522(3) 0.2138(3) 0.97773(19) 0.0308(15) Uani 1 1 d . . .
H304 H 0.8811 0.1884 0.9758 0.037 Uiso 1 1 d R . .
C304 C 1.0340(4) 0.2299(3) 0.8040(2) 0.0365(19) Uani 1 1 d . . .
H30H H 1.0462 0.2657 0.8043 0.044 Uiso 1 1 d R . .
H30I H 1.0272 0.2175 0.7764 0.044 Uiso 1 1 d R . .
O305 O 1.1023(3) 0.1988(3) 1.11185(19) 0.0610(18) Uani 1 1 d . . .
C305 C 0.9279(4) 0.2480(4) 0.7952(3) 0.047(2) Uani 1 1 d . . .
H30J H 0.9266 0.2358 0.7679 0.057 Uiso 1 1 d R . .
H30K H 0.9325 0.2851 0.7955 0.057 Uiso 1 1 d R . .
O306 O 0.8026(3) 0.2723(2) 1.01318(18) 0.0476(15) Uani 1 1 d . . .
C306 C 0.8681(4) 0.2304(3) 0.8090(2) 0.0345(18) Uani 1 1 d . . .
H30L H 0.8649 0.2494 0.8333 0.041 Uiso 1 1 d R . .
H30M H 0.8324 0.2387 0.7884 0.041 Uiso 1 1 d R . .
C307 C 0.8705(4) 0.1439(3) 0.7799(3) 0.042(2) Uani 1 1 d . . .
H30N H 0.9049 0.1562 0.7682 0.051 Uiso 1 1 d R . .
H30O H 0.8328 0.1494 0.7603 0.051 Uiso 1 1 d R . .
C308 C 0.8778(5) 0.0867(4) 0.7893(3) 0.051(2) Uani 1 1 d . . .
H30P H 0.8391 0.0719 0.7937 0.061 Uiso 1 1 d R . .
H30Q H 0.8900 0.0693 0.7666 0.061 Uiso 1 1 d R . .
C309 C 0.9327(4) 0.0258(3) 0.8364(3) 0.041(2) Uani 1 1 d . . .
H30R H 0.9564 0.0086 0.8188 0.049 Uiso 1 1 d R . .
H30S H 0.8923 0.0096 0.8328 0.049 Uiso 1 1 d R . .
C310 C 0.9652(4) 0.0213(3) 0.8791(2) 0.0327(19) Uani 1 1 d . . .
H31A H 0.9467 0.0435 0.8967 0.039 Uiso 1 1 d R . .
H31B H 0.9633 -0.0140 0.8880 0.039 Uiso 1 1 d R . .
C311 C 1.0655(4) 0.0337(3) 0.9208(2) 0.0335(18) Uani 1 1 d . . .
H31C H 1.0649 -0.0013 0.9307 0.040 Uiso 1 1 d R . .
H31D H 1.0475 0.0559 0.9386 0.040 Uiso 1 1 d R . .
C312 C 1.1325(4) 0.0492(3) 0.9210(3) 0.0361(19) Uani 1 1 d . . .
H31E H 1.1573 0.0428 0.9475 0.043 Uiso 1 1 d R . .
H31F H 1.1489 0.0282 0.9016 0.043 Uiso 1 1 d R . .
C313 C 1.1917(4) 0.1274(4) 0.9393(3) 0.046(2) Uani 1 1 d . . .
H31G H 1.1981 0.1624 0.9309 0.055 Uiso 1 1 d R . .
H31L H 1.2286 0.1080 0.9372 0.055 Uiso 1 1 d R . .
C314 C 1.1870(4) 0.1299(3) 0.9846(3) 0.033(2) Uani 1 1 d . . .
C315 C 1.1312(4) 0.1418(2) 0.9969(3) 0.0282(19) Uani 1 1 d . . .
H31H H 1.0936 0.1457 0.9774 0.034 Uiso 1 1 d R . .
C316 C 1.1321(4) 0.1514(3) 1.0386(3) 0.039(2) Uani 1 1 d . . .
C317 C 1.1848(4) 0.1469(3) 1.0667(3) 0.050(2) Uani 1 1 d . . .
H31I H 1.1839 0.1508 1.0949 0.060 Uiso 1 1 d R . .
C318 C 1.2404(4) 0.1344(4) 1.0527(4) 0.059(3) Uani 1 1 d . . .
H31J H 1.2782 0.1326 1.0722 0.071 Uiso 1 1 d R . .
C319 C 1.2405(4) 0.1256(4) 1.0127(3) 0.054(3) Uani 1 1 d . . .
H31K H 1.2788 0.1172 1.0046 0.065 Uiso 1 1 d R . .
C320 C 1.0591(4) 0.1879(3) 1.0830(2) 0.041(2) Uani 1 1 d . . .
C321 C 0.9926(4) 0.2002(3) 1.0822(2) 0.0358(19) Uani 1 1 d . . .
C322 C 0.9520(4) 0.2131(3) 1.0468(2) 0.0305(17) Uani 1 1 d . . .
H32A H 0.9654 0.2142 1.0212 0.037 Uiso 1 1 d R . .
C323 C 0.8899(4) 0.2238(3) 1.0489(3) 0.0355(19) Uani 1 1 d . . .
C324 C 0.8699(4) 0.2200(3) 1.0858(3) 0.044(2) Uani 1 1 d . . .
H32B H 0.8276 0.2282 1.0867 0.052 Uiso 1 1 d R . .
C325 C 0.9090(4) 0.2053(4) 1.1207(3) 0.050(2) Uani 1 1 d . . .
C326 C 0.9727(5) 0.1968(3) 1.1201(3) 0.047(2) Uani 1 1 d . . .
H32C H 1.0016 0.1891 1.1444 0.056 Uiso 1 1 d R . .
C327 C 0.8462(4) 0.2390(3) 1.0125(2) 0.0333(18) Uani 1 1 d . . .
C328 C 0.8151(3) 0.2205(3) 0.9374(2) 0.0274(17) Uani 1 1 d . . .
C329 C 0.8276(4) 0.1883(3) 0.9071(2) 0.0267(17) Uani 1 1 d . . .
H32E H 0.8591 0.1626 0.9140 0.032 Uiso 1 1 d R . .
C330 C 0.7990(4) 0.1924(3) 0.8668(3) 0.0341(19) Uani 1 1 d . . .
C331 C 0.7501(4) 0.2316(3) 0.8583(3) 0.038(2) Uani 1 1 d . . .
H33A H 0.7269 0.2349 0.8314 0.045 Uiso 1 1 d R . .
C332 C 0.7364(4) 0.2641(3) 0.8886(3) 0.043(2) Uani 1 1 d . . .
H33B H 0.7036 0.2888 0.8828 0.052 Uiso 1 1 d R . .
C333 C 0.7688(4) 0.2582(3) 0.9287(3) 0.0355(19) Uani 1 1 d . . .
H33C H 0.7609 0.2815 0.9492 0.043 Uiso 1 1 d R . .
C334 C 0.8110(4) 0.1572(4) 0.8331(3) 0.042(2) Uani 1 1 d . . .
H33D H 0.8163 0.1221 0.8430 0.050 Uiso 1 1 d R . .
H33E H 0.7762 0.1576 0.8107 0.050 Uiso 1 1 d R . .
C335 C 0.8842(5) 0.1987(4) 1.1609(3) 0.060(3) Uani 1 1 d . . .
C336 C 0.8341(5) 0.1570(5) 1.1535(3) 0.093(4) Uani 1 1 d . . .
H33F H 0.8509 0.1241 1.1471 0.112 Uiso 1 1 d R . .
H33G H 0.8164 0.1535 1.1776 0.112 Uiso 1 1 d R . .
H33H H 0.8022 0.1677 1.1311 0.112 Uiso 1 1 d R . .
C337 C 0.9369(5) 0.1831(4) 1.1966(2) 0.061(3) Uani 1 1 d . . .
H33I H 0.9579 0.1526 1.1895 0.074 Uiso 1 1 d R . .
H33J H 0.9666 0.2107 1.2037 0.074 Uiso 1 1 d R . .
H33K H 0.9172 0.1755 1.2194 0.074 Uiso 1 1 d R . .
C338 C 0.8515(5) 0.2480(4) 1.1706(3) 0.075(3) Uani 1 1 d . . .
H33L H 0.8801 0.2767 1.1759 0.090 Uiso 1 1 d R . .
H33M H 0.8191 0.2560 1.1477 0.090 Uiso 1 1 d R . .
H33N H 0.8333 0.2417 1.1943 0.090 Uiso 1 1 d R . .
N401 N -0.0682(4) 0.3532(3) 0.9308(2) 0.0418(19) Uani 1 1 d . . .
O401 O 0.0173(3) 0.3957(2) 1.0087(2) 0.0505(17) Uani 1 1 d . . .
C401 C -0.0797(5) 0.3600(3) 0.9728(3) 0.051(3) Uani 1 1 d . . .
H40A H -0.1112 0.3350 0.9759 0.061 Uiso 1 1 d R . .
H40R H -0.0975 0.3938 0.9746 0.061 Uiso 1 1 d R . .
O402 O 0.0988(3) 0.4752(3) 1.0116(3) 0.074(2) Uani 1 1 d . . .
N402 N 0.2088(4) 0.4261(3) 1.0123(2) 0.0479(19) Uani 1 1 d . . .
C402 C -0.0299(5) 0.3555(3) 1.0068(4) 0.059(3) Uani 1 1 d . . .
H40B H -0.0461 0.3567 1.0317 0.070 Uiso 1 1 d R . .
H40C H -0.0109 0.3220 1.0052 0.070 Uiso 1 1 d R . .
C403 C -0.0039(4) 0.4447(4) 1.0134(5) 0.103(5) Uani 1 1 d . . .
H40D H -0.0379 0.4455 1.0281 0.124 Uiso 1 1 d R . .
H40E H -0.0201 0.4530 0.9854 0.124 Uiso 1 1 d R . .
O403 O 0.1503(3) 0.33199(19) 1.00858(19) 0.0394(14) Uani 1 1 d . . .
N403 N -0.0150(3) 0.4080(3) 0.7881(2) 0.0370(17) Uani 1 1 d . . .
H403 H 0.0208 0.4002 0.8050 0.044 Uiso 1 1 d R . .
O404 O 0.0439(3) 0.2851(2) 0.9563(2) 0.0481(16) Uani 1 1 d . . .
N404 N 0.2122(3) 0.4631(3) 0.8497(2) 0.0375(17) Uani 1 1 d . . .
H404 H 0.1869 0.4372 0.8518 0.045 Uiso 1 1 d R . .
C404 C 0.0415(5) 0.4841(4) 1.0254(4) 0.075(4) Uani 1 1 d . . .
H40H H 0.0277 0.5182 1.0160 0.090 Uiso 1 1 d R . .
H40I H 0.0469 0.4836 1.0546 0.090 Uiso 1 1 d R . .
O405 O -0.0518(3) 0.4430(3) 0.7250(2) 0.0578(17) Uani 1 1 d . . .
C405 C 0.1505(4) 0.4993(3) 1.0319(3) 0.052(2) Uani 1 1 d . . .
H40F H 0.1538 0.4958 1.0609 0.063 Uiso 1 1 d R . .
H40G H 0.1454 0.5355 1.0253 0.063 Uiso 1 1 d R . .
O406 O 0.2511(3) 0.5209(2) 0.80950(18) 0.0492(16) Uani 1 1 d . . .
C406 C 0.2081(4) 0.4824(3) 1.0204(3) 0.053(3) Uani 1 1 d . . .
H40K H 0.2145 0.5005 0.9963 0.064 Uiso 1 1 d R . .
H40L H 0.2426 0.4906 1.0420 0.064 Uiso 1 1 d R . .
C407 C 0.2050(4) 0.3967(3) 1.0494(3) 0.046(2) Uani 1 1 d . . .
H40J H 0.1704 0.4084 1.0612 0.055 Uiso 1 1 d R . .
H40M H 0.2426 0.4032 1.0688 0.055 Uiso 1 1 d R . .
C408 C 0.1996(4) 0.3387(3) 1.0418(3) 0.043(2) Uani 1 1 d . . .
H40N H 0.2379 0.3249 1.0360 0.051 Uiso 1 1 d R . .
H40O H 0.1900 0.3211 1.0652 0.051 Uiso 1 1 d R . .
C409 C 0.1433(4) 0.2766(3) 0.9973(3) 0.040(2) Uani 1 1 d . . .
H40P H 0.1222 0.2589 1.0162 0.048 Uiso 1 1 d R . .
H40Q H 0.1832 0.2604 0.9982 0.048 Uiso 1 1 d R . .
C410 C 0.1039(4) 0.2720(4) 0.9562(3) 0.049(2) Uani 1 1 d . . .
H41A H 0.1216 0.2948 0.9386 0.058 Uiso 1 1 d R . .
H41K H 0.1062 0.2372 0.9461 0.058 Uiso 1 1 d R . .
C411 C 0.0044(4) 0.2813(3) 0.9169(3) 0.043(2) Uani 1 1 d . . .
H41B H 0.0031 0.2461 0.9073 0.052 Uiso 1 1 d R . .
H41C H 0.0194 0.3032 0.8976 0.052 Uiso 1 1 d R . .
C412 C -0.0594(4) 0.2978(3) 0.9209(3) 0.044(2) Uani 1 1 d . . .
H41D H -0.0885 0.2904 0.8962 0.053 Uiso 1 1 d R . .
H41J H -0.0714 0.2772 0.9422 0.053 Uiso 1 1 d R . .
C413 C -0.1218(4) 0.3771(3) 0.9021(3) 0.041(2) Uani 1 1 d . . .
H41E H -0.1255 0.4126 0.9103 0.049 Uiso 1 1 d R . .
H41L H -0.1588 0.3592 0.9064 0.049 Uiso 1 1 d R . .
C414 C -0.1213(4) 0.3762(3) 0.8590(3) 0.036(2) Uani 1 1 d . . .
C415 C -0.0675(4) 0.3892(3) 0.8426(3) 0.041(2) Uani 1 1 d . . .
H41F H -0.0285 0.3917 0.8608 0.049 Uiso 1 1 d R . .
C416 C -0.0696(4) 0.3951(3) 0.8016(3) 0.035(2) Uani 1 1 d . . .
C417 C -0.1280(4) 0.3868(3) 0.7737(3) 0.043(2) Uani 1 1 d . . .
H41G H -0.1313 0.3919 0.7451 0.052 Uiso 1 1 d R . .
C418 C -0.1803(5) 0.3726(4) 0.7891(4) 0.060(3) Uani 1 1 d . . .
H41H H -0.2182 0.3647 0.7710 0.071 Uiso 1 1 d R . .
C419 C -0.1776(4) 0.3686(3) 0.8295(3) 0.048(2) Uani 1 1 d . . .
H41I H -0.2146 0.3600 0.8393 0.057 Uiso 1 1 d R . .
C420 C -0.0085(4) 0.4332(3) 0.7528(3) 0.038(2) Uani 1 1 d . . .
C421 C 0.0571(3) 0.4466(3) 0.7498(3) 0.037(2) Uani 1 1 d . . .
C422 C 0.1012(4) 0.4596(3) 0.7835(3) 0.038(2) Uani 1 1 d . . .
H42A H 0.0904 0.4600 0.8098 0.046 Uiso 1 1 d R . .
C423 C 0.1621(4) 0.4735(3) 0.7787(2) 0.0349(19) Uani 1 1 d . . .
C424 C 0.1755(4) 0.4736(3) 0.7398(3) 0.047(2) Uani 1 1 d . . .
H42C H 0.2163 0.4843 0.7370 0.057 Uiso 1 1 d R . .
C425 C 0.1329(4) 0.4602(3) 0.7046(2) 0.045(2) Uani 1 1 d . . .
C426 C 0.0730(4) 0.4465(3) 0.7118(3) 0.046(2) Uani 1 1 d . . .
H42D H 0.0416 0.4381 0.6889 0.055 Uiso 1 1 d R . .
C427 C 0.2124(5) 0.4882(3) 0.8140(3) 0.048(3) Uani 1 1 d . . .
C428 C 0.2489(4) 0.4718(3) 0.8864(3) 0.0341(19) Uani 1 1 d . . .
C429 C 0.2395(4) 0.4394(3) 0.9198(3) 0.036(2) Uani 1 1 d . . .
H42E H 0.2094 0.4123 0.9153 0.044 Uiso 1 1 d R . .
C430 C 0.2766(4) 0.4465(3) 0.9594(3) 0.0323(19) Uani 1 1 d . . .
C431 C 0.3197(4) 0.4850(3) 0.9662(3) 0.050(3) Uani 1 1 d . . .
H43A H 0.3420 0.4908 0.9931 0.060 Uiso 1 1 d R . .
C432 C 0.3298(4) 0.5157(3) 0.9345(3) 0.044(2) Uani 1 1 d . . .
H43B H 0.3606 0.5422 0.9397 0.053 Uiso 1 1 d R . .
C433 C 0.2950(4) 0.5094(3) 0.8949(3) 0.036(2) Uani 1 1 d . . .
H43C H 0.3040 0.5305 0.8733 0.044 Uiso 1 1 d R . .
C434 C 0.2646(4) 0.4118(3) 0.9944(3) 0.041(2) Uani 1 1 d . . .
H43D H 0.2588 0.3767 0.9845 0.049 Uiso 1 1 d R . .
H43E H 0.3014 0.4125 1.0154 0.049 Uiso 1 1 d R . .
C435 C 0.1490(4) 0.4636(3) 0.6618(3) 0.057(2) Uani 1 1 d . . .
C436 C 0.1618(7) 0.5200(4) 0.6528(3) 0.118(6) Uani 1 1 d . . .
H43F H 0.1934 0.5341 0.6740 0.142 Uiso 1 1 d R . .
H43G H 0.1755 0.5222 0.6271 0.142 Uiso 1 1 d R . .
H43H H 0.1238 0.5395 0.6514 0.142 Uiso 1 1 d R . .
C437 C 0.0977(5) 0.4405(4) 0.6286(3) 0.073(3) Uani 1 1 d . . .
H43I H 0.1101 0.4439 0.6026 0.087 Uiso 1 1 d R . .
H43J H 0.0925 0.4044 0.6345 0.087 Uiso 1 1 d R . .
H43K H 0.0589 0.4584 0.6280 0.087 Uiso 1 1 d R . .
C438 C 0.2104(5) 0.4325(6) 0.6625(3) 0.100(4) Uani 1 1 d . . .
H43L H 0.2447 0.4449 0.6826 0.120 Uiso 1 1 d R . .
H43M H 0.2020 0.3969 0.6680 0.120 Uiso 1 1 d R . .
H43N H 0.2210 0.4353 0.6358 0.120 Uiso 1 1 d R . .

loop_
_atom_site_aniso_label
_atom_site_aniso_U_11
_atom_site_aniso_U_22
_atom_site_aniso_U_33
_atom_site_aniso_U_23
_atom_site_aniso_U_13
_atom_site_aniso_U_12
Br1 0.0259(5) 0.0256(4) 0.0541(6) -0.0001(3) 0.0060(4) -0.0021(3)
O1W 0.049(4) 0.030(3) 0.041(3) -0.001(2) 0.020(3) 0.006(3)
O2W 0.031(3) 0.015(2) 0.053(3) 0.001(2) 0.013(3) 0.000(2)
O3W 0.041(3) 0.028(3) 0.033(3) -0.001(2) 0.012(3) 0.002(3)
O4W 0.040(4) 0.025(3) 0.088(5) 0.000(3) 0.016(3) -0.003(3)
O1 0.067(4) 0.026(3) 0.067(4) 0.009(3) 0.026(3) -0.009(3)
N1 0.054(5) 0.035(4) 0.043(4) 0.007(3) -0.002(3) 0.008(3)
C1 0.085(7) 0.033(5) 0.048(5) 0.013(4) 0.005(5) 0.003(5)
Li1 0.028(7) 0.047(8) 0.058(9) -0.025(7) 0.007(6) -0.003(6)
Br2 0.0241(4) 0.0275(4) 0.0453(5) 0.0041(3) 0.0061(3) 0.0035(3)
N2 0.052(5) 0.036(4) 0.061(5) -0.003(3) 0.010(4) 0.019(3)
O2 0.040(4) 0.115(6) 0.058(4) 0.023(4) 0.028(3) 0.024(4)
C2 0.146(11) 0.055(6) 0.045(6) 0.006(5) 0.017(6) -0.020(7)
Li2 0.029(7) 0.028(6) 0.038(7) -0.006(5) 0.015(5) 0.009(5)
Br3 0.0290(5) 0.0259(4) 0.0362(5) -0.0046(3) 0.0047(3) -0.0002(3)
O3 0.058(4) 0.027(3) 0.070(4) -0.006(3) 0.034(3) 0.005(3)
N3 0.019(3) 0.032(4) 0.054(4) 0.007(3) 0.012(3) 0.014(3)
C3 0.106(9) 0.089(8) 0.043(5) -0.012(5) 0.023(6) -0.072(7)
Li3 0.035(8) 0.039(7) 0.041(8) -0.012(6) 0.004(6) -0.002(6)
Br4 0.0251(5) 0.0266(4) 0.0730(6) 0.0125(4) 0.0078(4) 0.0023(3)
Li4 0.042(9) 0.032(8) 0.088(12) -0.030(8) 0.007(8) 0.018(6)
N4 0.023(3) 0.036(4) 0.032(3) 0.001(3) 0.003(3) -0.006(3)
O4 0.052(4) 0.061(5) 0.106(6) -0.048(4) -0.020(4) 0.014(3)
C4 0.069(8) 0.170(14) 0.052(6) -0.021(7) 0.021(6) -0.079(9)
O5 0.071(5) 0.058(4) 0.078(4) 0.010(3) 0.046(4) 0.034(4)
C5 0.049(6) 0.111(9) 0.059(7) 0.012(6) 0.020(5) 0.038(6)
O6 0.036(3) 0.073(4) 0.049(3) -0.016(3) 0.003(3) 0.000(3)
C6 0.041(6) 0.118(10) 0.078(8) -0.051(7) 0.026(6) -0.016(5)
C7 0.074(7) 0.030(5) 0.077(7) -0.017(4) 0.014(6) 0.017(4)
C8 0.119(10) 0.019(4) 0.062(7) 0.004(4) 0.030(6) 0.024(5)
C9 0.050(6) 0.034(5) 0.077(7) -0.015(5) 0.029(5) -0.009(4)
C10 0.034(5) 0.036(6) 0.175(13) -0.064(7) 0.040(7) -0.017(4)
C11 0.065(7) 0.125(11) 0.071(7) -0.043(7) -0.018(6) 0.027(7)
C12 0.177(14) 0.047(6) 0.044(6) -0.009(4) -0.048(7) 0.020(7)
C13 0.048(5) 0.033(5) 0.079(7) -0.011(4) -0.028(5) -0.005(4)
C14 0.024(4) 0.038(5) 0.068(6) 0.002(4) 0.000(4) -0.002(4)
C15 0.029(4) 0.019(4) 0.062(5) 0.007(4) 0.008(4) -0.005(3)
C16 0.014(3) 0.027(4) 0.065(5) 0.009(4) 0.016(3) -0.007(3)
C17 0.019(4) 0.042(5) 0.080(6) 0.019(4) 0.014(4) -0.005(3)
C18 0.030(5) 0.034(5) 0.100(8) 0.019(5) 0.015(5) 0.000(4)
C19 0.026(4) 0.041(5) 0.076(7) 0.012(5) -0.010(4) 0.001(4)
C20 0.023(4) 0.025(4) 0.058(5) 0.005(3) 0.020(4) 0.005(3)
C21 0.056(5) 0.016(4) 0.048(4) 0.002(3) 0.020(4) -0.002(4)
C22 0.040(4) 0.015(3) 0.038(4) -0.005(3) 0.014(3) 0.004(3)
C23 0.079(7) 0.026(4) 0.033(4) -0.005(3) 0.022(4) -0.008(4)
C24 0.049(5) 0.041(5) 0.043(5) -0.004(3) 0.013(4) -0.008(4)
C25 0.058(6) 0.033(4) 0.046(5) -0.003(3) 0.024(4) -0.004(4)
C26 0.049(5) 0.021(4) 0.082(6) 0.004(4) 0.041(5) 0.004(4)
C27 0.056(6) 0.035(5) 0.046(5) -0.007(4) 0.012(5) -0.004(4)
C28 0.024(4) 0.019(4) 0.052(5) 0.003(3) 0.017(4) 0.000(3)
C29 0.023(4) 0.019(4) 0.043(5) 0.002(3) 0.002(3) -0.002(3)
C30 0.028(5) 0.025(4) 0.069(7) 0.001(4) 0.017(4) 0.000(3)
C31 0.025(4) 0.028(4) 0.058(5) -0.006(3) 0.010(4) -0.001(3)
C32 0.019(4) 0.024(4) 0.059(5) 0.004(4) 0.000(4) -0.003(3)
C33 0.029(4) 0.025(4) 0.056(5) 0.001(3) -0.003(4) 0.002(3)
C34 0.039(5) 0.071(6) 0.050(5) 0.008(5) 0.015(4) 0.025(5)
C35 0.080(6) 0.045(5) 0.046(5) -0.009(4) 0.032(5) -0.001(5)
C36 0.135(11) 0.066(6) 0.069(6) -0.003(5) 0.068(7) -0.035(7)
C37 0.092(7) 0.055(6) 0.064(6) -0.015(4) 0.051(5) 0.004(5)
C38 0.099(8) 0.067(6) 0.044(5) -0.002(4) 0.035(5) 0.026(6)
O201 0.033(3) 0.030(3) 0.070(4) -0.003(3) 0.021(3) 0.006(2)
N201 0.031(4) 0.031(4) 0.055(5) -0.004(3) 0.013(3) -0.005(3)
C201 0.050(6) 0.037(5) 0.078(7) 0.009(4) 0.029(5) -0.010(4)
N202 0.036(3) 0.018(3) 0.036(3) 0.005(2) 0.014(3) 0.008(2)
C202 0.031(4) 0.024(4) 0.093(8) 0.012(4) 0.026(5) -0.003(3)
O202 0.045(3) 0.040(4) 0.076(4) -0.008(3) 0.020(3) 0.008(3)
O203 0.040(3) 0.022(3) 0.043(3) 0.006(2) 0.021(2) 0.009(2)
N203 0.028(3) 0.038(4) 0.044(4) -0.001(3) 0.005(3) 0.012(3)
C203 0.068(7) 0.045(6) 0.241(17) -0.041(8) 0.096(9) -0.021(5)
C204 0.091(10) 0.049(7) 0.33(2) 0.024(10) 0.139(13) 0.024(7)
O204 0.026(3) 0.027(3) 0.064(4) 0.004(3) 0.013(3) 0.000(2)
N204 0.014(3) 0.022(3) 0.034(3) 0.000(2) 0.006(2) -0.002(2)
O205 0.041(3) 0.070(4) 0.048(3) 0.017(3) 0.004(3) 0.012(3)
C205 0.119(9) 0.017(4) 0.059(6) -0.001(4) 0.048(6) 0.017(5)
O206 0.037(3) 0.040(3) 0.067(4) 0.007(3) 0.025(3) -0.005(3)
C206 0.064(6) 0.027(4) 0.038(4) -0.002(3) 0.000(4) 0.006(4)
C207 0.059(5) 0.034(4) 0.033(4) 0.001(3) 0.023(4) 0.031(4)
C208 0.044(4) 0.015(3) 0.041(4) 0.006(3) 0.019(4) 0.020(3)
C209 0.034(4) 0.025(4) 0.063(6) 0.003(4) 0.027(4) 0.004(3)
C210 0.032(5) 0.023(5) 0.085(7) 0.002(4) 0.012(5) 0.002(4)
C211 0.048(5) 0.026(4) 0.063(6) -0.009(4) 0.013(4) 0.004(4)
C212 0.042(5) 0.035(5) 0.082(7) 0.012(4) 0.022(5) -0.011(4)
C213 0.017(4) 0.029(4) 0.059(5) -0.001(4) 0.019(4) 0.000(3)
C214 0.034(5) 0.019(4) 0.074(7) -0.009(4) 0.011(4) -0.002(3)
C215 0.028(4) 0.032(4) 0.051(5) -0.010(4) 0.013(4) -0.001(3)
C216 0.023(4) 0.028(4) 0.046(5) -0.010(3) 0.006(3) 0.006(3)
C217 0.036(4) 0.055(5) 0.043(5) -0.010(4) 0.008(4) 0.011(4)
C218 0.035(5) 0.078(7) 0.054(6) -0.001(4) -0.003(4) -0.001(4)
C219 0.035(5) 0.047(5) 0.047(5) -0.016(4) 0.005(4) -0.001(4)
C220 0.050(5) 0.035(4) 0.039(5) 0.000(3) 0.009(4) 0.013(4)
C221 0.051(5) 0.040(5) 0.037(4) 0.015(3) 0.018(4) 0.027(4)
C222 0.035(4) 0.030(4) 0.038(4) 0.004(3) 0.016(3) 0.011(3)
C223 0.051(5) 0.033(4) 0.033(4) 0.006(3) 0.019(4) 0.003(4)
C224 0.042(4) 0.030(4) 0.042(4) 0.015(3) 0.021(4) 0.010(3)
C225 0.054(5) 0.042(4) 0.041(5) 0.011(4) 0.024(4) 0.022(4)
C226 0.048(5) 0.040(5) 0.036(4) 0.004(3) 0.003(4) 0.028(4)
C227 0.014(3) 0.029(4) 0.040(4) 0.001(3) 0.004(3) 0.006(3)
C228 0.027(4) 0.015(3) 0.041(4) -0.003(3) 0.009(3) -0.005(3)
C229 0.014(3) 0.033(4) 0.035(4) -0.001(3) 0.004(3) -0.004(3)
C230 0.029(4) 0.027(4) 0.047(5) -0.013(3) -0.010(3) 0.004(3)
C231 0.029(4) 0.042(5) 0.040(4) 0.003(3) 0.001(3) 0.002(3)
C232 0.021(4) 0.032(4) 0.060(5) 0.002(4) 0.004(3) -0.007(3)
C233 0.026(4) 0.030(4) 0.048(5) 0.003(3) 0.006(3) -0.010(3)
C234 0.039(4) 0.034(4) 0.031(4) -0.006(3) -0.005(3) 0.006(4)
C235 0.062(5) 0.070(6) 0.038(4) 0.019(4) 0.021(4) 0.031(5)
C236 0.092(7) 0.072(6) 0.072(6) 0.031(5) 0.056(6) 0.028(6)
C237 0.093(7) 0.078(7) 0.043(5) 0.012(5) 0.033(5) 0.031(6)
C238 0.104(8) 0.138(10) 0.045(5) 0.033(6) 0.050(6) 0.084(8)
N301 0.028(4) 0.026(3) 0.044(4) 0.007(3) 0.015(3) 0.008(3)
O301 0.035(3) 0.045(3) 0.039(3) 0.002(2) 0.014(2) 0.001(2)
C301 0.021(4) 0.052(5) 0.048(5) 0.003(4) 0.011(4) 0.000(3)
O302 0.033(3) 0.025(3) 0.055(3) 0.013(2) 0.007(2) -0.001(2)
N302 0.032(3) 0.027(3) 0.033(3) 0.004(3) 0.010(3) 0.002(3)
C302 0.052(5) 0.035(5) 0.038(4) 0.007(3) 0.025(4) 0.016(4)
O303 0.042(3) 0.030(3) 0.048(3) 0.001(2) -0.003(3) -0.001(2)
N303 0.027(3) 0.035(4) 0.031(3) 0.002(3) 0.003(3) -0.009(3)
C303 0.033(4) 0.051(5) 0.030(4) -0.007(3) 0.011(3) -0.020(4)
O304 0.042(3) 0.031(3) 0.050(3) 0.001(2) 0.023(3) 0.003(2)
N304 0.032(3) 0.029(3) 0.035(3) 0.001(3) 0.013(3) 0.001(3)
C304 0.051(5) 0.037(4) 0.022(3) 0.007(3) 0.005(3) -0.025(4)
O305 0.054(4) 0.077(4) 0.044(3) -0.007(3) -0.012(3) -0.015(3)
C305 0.041(4) 0.055(5) 0.039(4) 0.013(4) -0.010(4) -0.016(4)
O306 0.049(3) 0.049(4) 0.051(3) -0.009(3) 0.024(3) 0.010(3)
C306 0.036(4) 0.030(4) 0.034(4) 0.009(3) 0.000(3) 0.004(3)
C307 0.050(5) 0.042(5) 0.030(4) 0.002(3) -0.002(4) 0.005(4)
C308 0.058(6) 0.058(6) 0.034(5) -0.014(4) 0.003(4) -0.005(4)
C309 0.039(5) 0.016(4) 0.068(6) -0.009(4) 0.009(4) -0.003(3)
C310 0.044(5) 0.019(4) 0.041(4) -0.002(3) 0.024(4) -0.007(3)
C311 0.042(5) 0.019(4) 0.040(4) -0.002(3) 0.009(4) 0.004(3)
C312 0.035(4) 0.016(4) 0.056(5) 0.003(3) 0.005(4) 0.004(3)
C313 0.037(5) 0.029(4) 0.069(6) 0.009(4) 0.002(5) 0.001(4)
C314 0.023(4) 0.030(4) 0.047(5) 0.009(3) 0.007(4) -0.008(3)
C315 0.016(4) 0.015(4) 0.049(5) 0.006(3) -0.008(3) -0.008(3)
C316 0.040(5) 0.030(4) 0.044(5) 0.008(3) 0.000(4) -0.003(3)
C317 0.035(5) 0.052(5) 0.056(5) 0.006(4) -0.009(4) -0.005(4)
C318 0.019(4) 0.077(7) 0.079(7) 0.012(5) 0.000(4) -0.009(4)
C319 0.021(4) 0.051(5) 0.089(8) 0.014(5) 0.006(5) 0.001(4)
C320 0.049(5) 0.039(5) 0.030(4) 0.002(3) -0.004(4) -0.013(4)
C321 0.044(5) 0.028(4) 0.039(4) -0.006(3) 0.018(4) -0.014(3)
C322 0.042(4) 0.023(4) 0.029(4) -0.006(3) 0.011(3) -0.007(3)
C323 0.042(4) 0.018(4) 0.051(5) -0.002(3) 0.022(4) -0.009(3)
C324 0.057(5) 0.030(4) 0.051(5) -0.003(3) 0.026(4) -0.002(4)
C325 0.060(6) 0.049(5) 0.046(5) -0.017(4) 0.019(4) -0.015(4)
C326 0.074(6) 0.040(5) 0.030(4) -0.009(3) 0.018(4) -0.008(4)
C327 0.029(4) 0.032(4) 0.040(4) -0.003(3) 0.008(3) 0.005(3)
C328 0.013(3) 0.037(4) 0.037(4) 0.007(3) 0.015(3) -0.006(3)
C329 0.021(4) 0.023(4) 0.039(4) 0.002(3) 0.012(3) -0.009(3)
C330 0.021(4) 0.030(4) 0.053(5) -0.007(3) 0.013(3) -0.007(3)
C331 0.030(4) 0.033(4) 0.048(5) 0.008(4) 0.003(3) 0.009(3)
C332 0.031(4) 0.027(4) 0.077(6) 0.008(4) 0.027(4) 0.005(3)
C333 0.029(4) 0.031(4) 0.048(5) 0.007(3) 0.013(3) -0.006(3)
C334 0.026(4) 0.044(5) 0.055(5) 0.006(4) 0.004(4) -0.010(4)
C335 0.071(6) 0.071(6) 0.041(5) -0.018(4) 0.020(4) -0.023(5)
C336 0.095(8) 0.143(11) 0.047(6) -0.015(6) 0.026(5) -0.069(8)
C337 0.103(8) 0.055(5) 0.031(4) -0.009(4) 0.024(5) -0.025(5)
C338 0.074(6) 0.094(8) 0.062(6) -0.039(5) 0.028(5) -0.017(6)
N401 0.050(5) 0.027(4) 0.054(5) 0.002(3) 0.025(4) -0.011(3)
O401 0.047(4) 0.036(3) 0.069(4) -0.005(3) 0.010(3) 0.001(3)
C401 0.076(7) 0.027(4) 0.055(6) -0.017(4) 0.028(5) -0.037(4)
O402 0.059(4) 0.046(4) 0.129(7) -0.016(4) 0.051(4) -0.006(3)
N402 0.056(5) 0.030(4) 0.062(5) -0.002(3) 0.022(4) 0.001(3)
C402 0.061(7) 0.031(5) 0.090(8) 0.021(5) 0.032(6) 0.014(4)
C403 0.035(5) 0.052(6) 0.232(16) -0.050(8) 0.046(7) -0.019(5)
O403 0.036(3) 0.019(3) 0.064(4) -0.002(2) 0.014(3) 0.001(2)
N403 0.027(4) 0.027(3) 0.056(4) 0.007(3) 0.005(3) 0.001(3)
O404 0.038(3) 0.031(3) 0.080(4) 0.002(3) 0.024(3) 0.002(3)
N404 0.036(4) 0.022(3) 0.061(5) -0.004(3) 0.028(4) 0.001(3)
C404 0.055(6) 0.033(5) 0.150(11) 0.002(6) 0.054(7) 0.006(4)
O405 0.057(4) 0.057(4) 0.058(4) 0.018(3) 0.006(3) 0.009(3)
C405 0.049(5) 0.028(4) 0.084(7) -0.012(4) 0.025(5) -0.006(4)
O406 0.055(4) 0.052(4) 0.045(3) -0.014(3) 0.022(3) -0.028(3)
C406 0.048(5) 0.025(5) 0.089(7) -0.020(4) 0.020(5) -0.014(4)
C407 0.045(5) 0.034(5) 0.060(6) -0.008(4) 0.016(4) 0.010(4)
C408 0.046(5) 0.017(4) 0.064(5) -0.005(3) 0.008(4) 0.016(3)
C409 0.041(5) 0.027(4) 0.059(5) -0.015(4) 0.026(4) -0.002(4)
C410 0.047(6) 0.022(5) 0.081(7) 0.003(4) 0.022(5) 0.006(4)
C411 0.067(6) 0.029(5) 0.037(4) 0.003(4) 0.016(4) -0.001(4)
C412 0.052(5) 0.034(5) 0.047(5) -0.012(4) 0.011(4) -0.016(4)
C413 0.021(4) 0.023(4) 0.083(6) -0.004(4) 0.020(4) -0.006(3)
C414 0.030(5) 0.022(4) 0.059(6) -0.001(4) 0.014(4) 0.002(3)
C415 0.026(5) 0.030(5) 0.068(6) -0.006(4) 0.014(4) -0.004(3)
C416 0.030(4) 0.021(4) 0.052(5) 0.008(3) 0.000(4) 0.011(3)
C417 0.040(5) 0.031(5) 0.053(5) 0.007(4) -0.004(4) -0.002(3)
C418 0.043(6) 0.034(5) 0.094(8) 0.005(5) -0.006(6) -0.006(4)
C419 0.024(4) 0.030(4) 0.087(7) -0.007(4) 0.005(4) 0.003(3)
C420 0.027(4) 0.034(4) 0.053(5) -0.004(4) 0.007(4) 0.005(3)
C421 0.021(4) 0.038(4) 0.054(5) -0.001(3) 0.008(4) -0.005(3)
C422 0.038(4) 0.030(4) 0.052(5) 0.002(4) 0.021(4) 0.013(3)
C423 0.033(4) 0.037(4) 0.039(4) -0.002(3) 0.015(3) -0.003(3)
C424 0.056(6) 0.037(5) 0.055(5) -0.002(4) 0.025(4) 0.000(4)
C425 0.057(6) 0.040(5) 0.038(4) -0.012(3) 0.011(4) -0.002(4)
C426 0.054(5) 0.038(5) 0.050(5) -0.004(4) 0.019(4) -0.007(4)
C427 0.061(6) 0.031(5) 0.066(6) -0.007(4) 0.050(5) 0.009(4)
C428 0.038(5) 0.020(4) 0.048(5) -0.002(3) 0.019(4) -0.004(3)
C429 0.019(4) 0.031(5) 0.058(5) -0.008(4) 0.007(4) -0.004(3)
C430 0.028(4) 0.024(4) 0.050(5) -0.004(3) 0.022(4) -0.003(3)
C431 0.027(4) 0.041(6) 0.083(7) -0.019(5) 0.012(5) 0.008(4)
C432 0.020(4) 0.037(5) 0.079(7) -0.009(4) 0.017(4) -0.012(3)
C433 0.028(4) 0.028(4) 0.059(5) 0.005(4) 0.023(4) -0.009(3)
C434 0.052(5) 0.021(4) 0.049(5) -0.005(4) 0.009(4) 0.002(4)
C435 0.060(5) 0.052(5) 0.064(6) -0.005(4) 0.028(5) -0.003(4)
C436 0.229(16) 0.079(8) 0.068(7) -0.023(6) 0.082(9) -0.064(9)
C437 0.095(8) 0.079(7) 0.045(5) -0.003(5) 0.016(5) -0.015(6)
C438 0.066(7) 0.189(14) 0.049(6) -0.036(7) 0.024(5) 0.005(8)

loop_
_atom_type_symbol
_atom_type_description
_atom_type_scat_dispersion_real
_atom_type_scat_dispersion_imag
_atom_type_scat_source
C C 0.0033 0.0016 'International Tables Vol C Tables 4.2.6.8 and 6.1.1.4'
H H 0.0000 0.0000 'International Tables Vol C Tables 4.2.6.8 and 6.1.1.4'
Li Li -0.0003 0.0001 'International Tables Vol C Tables 4.2.6.8 and 6.1.1.4'
N N 0.0061 0.0033 'International Tables Vol C Tables 4.2.6.8 and 6.1.1.4'
O O 0.0106 0.0060 'International Tables Vol C Tables 4.2.6.8 and 6.1.1.4'
Br Br -0.2901 2.4595 'International Tables Vol C Tables 4.2.6.8 and 6.1.1.4'

loop_
_geom_angle_atom_site_label_1
_geom_angle_atom_site_label_2
_geom_angle_atom_site_label_3
_geom_angle
_geom_angle_site_symmetry_1
_geom_angle_site_symmetry_3
_geom_angle_publ_flag
C31S O32S C33S 118(3) . . ?
O32S C31S O31S 130(3) . . ?
O32S C31S C32S 130(3) . . ?
O31S C31S C32S 97(2) . . ?
C34S C33S O32S 133(2) . . ?
O41S C42S O42S 120.8(12) . . ?
O41S C42S C41S 126.3(13) . . ?
O42S C42S C41S 112.8(11) . . ?
O42S C43S C44S 106.8(8) . . ?
C42S O42S C43S 121.6(10) . . ?
O51S C51S O52S 125.7(18) . . ?
O51S C51S C52S 116.5(17) . . ?
O52S C51S C52S 117.7(16) . . ?
C54S C53S O52S 114.9(11) . . ?
C51S O52S C53S 115.0(12) . . ?
O61S C61S O62S 106.6(16) . . ?
O61S C61S C62S 135.0(17) . . ?
O62S C61S C62S 118.5(15) . . ?
C64S C63S O62S 137(3) . . ?
C61S O62S C63S 123.1(17) . . ?
C2 O1 C3 110.4(8) . . ?
C2 O1 Li1 122.0(8) . . ?
C3 O1 Li1 113.4(8) . . ?
C13 N1 C1 113.7(8) . . ?
C13 N1 C12 107.5(9) . . ?
C1 N1 C12 111.7(8) . . ?
C13 N1 Li1 124.2(7) . . ?
C1 N1 Li1 106.3(7) . . ?
C12 N1 Li1 91.1(7) . . ?
N1 C1 C2 112.6(9) . . ?
O1W Li1 O1 108.2(7) . . ?
O1W Li1 O4 118.0(9) . . ?
O1 Li1 O4 133.8(9) . . ?
O1W Li1 O2 88.1(6) . . ?
O1 Li1 O2 76.2(6) . . ?
O4 Li1 O2 104.0(7) . . ?
O1W Li1 N1 127.8(7) . . ?
O1 Li1 N1 75.5(6) . . ?
O4 Li1 N1 76.8(5) . . ?
O2 Li1 N1 139.8(9) . . ?
C34 N2 C7 107.1(8) . . ?
C34 N2 C6 100.3(8) . . ?
C7 N2 C6 110.7(8) . . ?
C4 O2 C5 122.0(9) . . ?
C4 O2 Li1 108.5(8) . . ?
C5 O2 Li1 125.3(8) . . ?
O1 C2 C1 106.3(8) . . ?
O2W Li2 O203 116.7(6) . . ?
O2W Li2 O202 103.0(6) . . ?
O203 Li2 O202 140.0(8) . . ?
O2W Li2 O201 91.0(6) . . ?
O203 Li2 O201 103.6(6) . . ?
O202 Li2 O201 78.9(5) . . ?
O2W Li2 N202 128.1(7) . . ?
O203 Li2 N202 76.2(5) . . ?
O202 Li2 N202 76.0(5) . . ?
O201 Li2 N202 137.2(7) . . ?
O2W Li2 C207 157.8(7) . . ?
O203 Li2 C207 56.9(4) . . ?
O202 Li2 C207 84.6(5) . . ?
O201 Li2 C207 111.0(6) . . ?
N202 Li2 C207 33.0(3) . . ?
O1S C2S O2S 124.1(8) . . ?
O1S C2S C1S 123.3(9) . . ?
O2S C2S C1S 112.4(9) . . ?
C2S O2S C3S 118.5(7) . . ?
C9 O3 C8 112.1(8) . . ?
C20 N3 C16 128.9(7) . . ?
C4 C3 O1 109.4(8) . . ?
O3W Li3 O303 117.4(8) . . ?
O3W Li3 O302 109.8(7) . . ?
O303 Li3 O302 132.8(7) . . ?
O3W Li3 O301 89.3(6) . . ?
O303 Li3 O301 104.1(6) . . ?
O302 Li3 O301 75.0(5) . . ?
O3W Li3 N302 130.2(8) . . ?
O303 Li3 N302 75.9(5) . . ?
O302 Li3 N302 74.6(5) . . ?
O301 Li3 N302 136.5(8) . . ?
O2S C3S C4S 110.6(7) . . ?
O4W Li4 O403 117.2(8) . . ?
O4W Li4 O401 90.9(8) . . ?
O403 Li4 O401 106.7(9) . . ?
O4W Li4 O402 106.3(8) . . ?
O403 Li4 O402 135.8(10) . . ?
O401 Li4 O402 79.6(6) . . ?
O4W Li4 N402 124.7(10) . . ?
O403 Li4 N402 75.3(6) . . ?
O401 Li4 N402 139.9(9) . . ?
O402 Li4 N402 73.4(6) . . ?
O4W Li4 C407 154.6(10) . . ?
O403 Li4 C407 56.7(5) . . ?
O401 Li4 C407 114.6(8) . . ?
O402 Li4 C407 80.5(6) . . ?
N402 Li4 C407 32.6(3) . . ?
C27 N4 C28 125.0(7) . . ?
C10 O4 C11 112.8(9) . . ?
C10 O4 Li1 134.0(8) . . ?
C11 O4 Li1 111.5(8) . . ?
C3 C4 O2 105.1(8) . . ?
C6 C5 O2 110.9(10) . . ?
C5 C6 N2 113.5(9) . . ?
N2 C7 C8 111.4(8) . . ?
O3 C8 C7 111.4(8) . . ?
O3 C9 C10 104.4(8) . . ?
O4 C10 C9 112.2(8) . . ?
C12 C11 O4 111.3(10) . . ?
C11 C12 N1 114.8(9) . . ?
N1 C13 C14 110.1(7) . . ?
C15 C14 C19 113.7(9) . . ?
C15 C14 C13 125.8(8) . . ?
C19 C14 C13 120.3(8) . . ?
C14 C15 C16 124.4(9) . . ?
C15 C16 C17 120.3(9) . . ?
C15 C16 N3 118.6(7) . . ?
C17 C16 N3 120.9(8) . . ?
C18 C17 C16 118.7(10) . . ?
C17 C18 C19 121.1(9) . . ?
C18 C19 C14 121.7(9) . . ?
O5 C20 N3 122.4(8) . . ?
O5 C20 C21 122.4(8) . . ?
N3 C20 C21 115.2(7) . . ?
C22 C21 C26 118.9(8) . . ?
C22 C21 C20 122.3(7) . . ?
C26 C21 C20 118.7(8) . . ?
C21 C22 C23 119.9(8) . . ?
O21S C22S O22S 121.7(10) . . ?
O21S C22S C21S 124.7(10) . . ?
O22S C22S C21S 113.3(10) . . ?
C22S O22S C23S 116.1(9) . . ?
C22 C23 C24 120.6(9) . . ?
C22 C23 C27 122.1(7) . . ?
C24 C23 C27 117.2(8) . . ?
O22S C23S C24S 106.6(9) . . ?
C25 C24 C23 119.7(9) . . ?
C24 C25 C26 119.5(8) . . ?
C24 C25 C35 121.8(9) . . ?
C26 C25 C35 118.7(8) . . ?
C25 C26 C21 121.2(8) . . ?
O6 C27 N4 126.1(8) . . ?
O6 C27 C23 121.3(8) . . ?
N4 C27 C23 112.7(8) . . ?
C33 C28 C29 119.9(7) . . ?
C33 C28 N4 124.2(8) . . ?
C29 C28 N4 115.8(7) . . ?
C30 C29 C28 120.3(8) . . ?
C29 C30 C31 120.5(8) . . ?
C29 C30 C34 122.9(8) . . ?
C31 C30 C34 116.2(7) . . ?
C30 C31 C32 118.7(7) . . ?
C33 C32 C31 120.6(7) . . ?
C28 C33 C32 120.0(8) . . ?
N2 C34 C30 115.3(8) . . ?
C36 C35 C38 107.8(8) . . ?
C36 C35 C25 110.3(8) . . ?
C38 C35 C25 112.3(8) . . ?
C36 C35 C37 111.3(8) . . ?
C38 C35 C37 108.3(8) . . ?
C25 C35 C37 106.9(7) . . ?
C203 O201 C202 114.7(7) . . ?
C203 O201 Li2 109.2(6) . . ?
C202 O201 Li2 132.4(6) . . ?
C212 N201 C201 114.0(7) . . ?
C212 N201 C213 111.7(7) . . ?
C201 N201 C213 104.7(7) . . ?
C202 C201 N201 118.1(9) . . ?
C207 N202 C206 110.3(6) . . ?
C207 N202 C234 111.6(6) . . ?
C206 N202 C234 110.1(6) . . ?
C207 N202 Li2 89.3(6) . . ?
C206 N202 Li2 110.1(6) . . ?
C234 N202 Li2 123.5(6) . . ?
C201 C202 O201 114.0(7) . . ?
C204 O202 C205 110.4(10) . . ?
C204 O202 Li2 114.9(8) . . ?
C205 O202 Li2 118.0(6) . . ?
C208 O203 C209 110.0(5) . . ?
C208 O203 Li2 114.3(6) . . ?
C209 O203 Li2 135.7(7) . . ?
C220 N203 C216 128.6(7) . . ?
C204 C203 O201 120.5(10) . . ?
C203 C204 O202 111.8(11) . . ?
C210 O204 C211 112.6(7) . . ?
C227 N204 C228 128.3(6) . . ?
C206 C205 O202 109.4(7) . . ?
C205 C206 N202 112.1(8) . . ?
N202 C207 C208 112.6(6) . . ?
N202 C207 Li2 57.7(5) . . ?
C208 C207 Li2 83.9(5) . . ?
O203 C208 C207 104.7(6) . . ?
O203 C209 C210 110.4(7) . . ?
O204 C210 C209 110.5(8) . . ?
O204 C211 C212 109.0(7) . . ?
N201 C212 C211 118.4(8) . . ?
C214 C213 N201 117.9(7) . . ?
C219 C214 C215 115.2(9) . . ?
C219 C214 C213 119.1(8) . . ?
C215 C214 C213 125.2(8) . . ?
C216 C215 C214 123.6(9) . . ?
C215 C216 N203 119.4(7) . . ?
C215 C216 C217 119.3(7) . . ?
N203 C216 C217 121.2(7) . . ?
C218 C217 C216 118.8(8) . . ?
C217 C218 C219 121.3(9) . . ?
C218 C219 C214 121.8(8) . . ?
O205 C220 N203 127.6(8) . . ?
O205 C220 C221 118.6(8) . . ?
N203 C220 C221 113.8(7) . . ?
C222 C221 C226 118.8(8) . . ?
C222 C221 C220 122.1(7) . . ?
C226 C221 C220 119.1(8) . . ?
C223 C222 C221 119.7(7) . . ?
C224 C223 C222 120.6(8) . . ?
C224 C223 C227 116.3(7) . . ?
C222 C223 C227 123.1(7) . . ?
C223 C224 C225 121.9(7) . . ?
C226 C225 C224 116.4(7) . . ?
C226 C225 C235 123.4(8) . . ?
C224 C225 C235 120.3(8) . . ?
C225 C226 C221 122.6(8) . . ?
O206 C227 N204 124.8(7) . . ?
O206 C227 C223 120.6(7) . . ?
N204 C227 C223 114.5(6) . . ?
C233 C228 N204 121.9(7) . . ?
C233 C228 C229 120.4(7) . . ?
N204 C228 C229 117.8(6) . . ?
C230 C229 C228 118.9(7) . . ?
C231 C230 C229 121.9(8) . . ?
C231 C230 C234 119.2(7) . . ?
C229 C230 C234 118.5(7) . . ?
C230 C231 C232 118.1(8) . . ?
C233 C232 C231 122.7(7) . . ?
C232 C233 C228 117.9(7) . . ?
N202 C234 C230 118.0(7) . . ?
C225 C235 C237 111.6(8) . . ?
C225 C235 C236 109.1(7) . . ?
C237 C235 C236 106.7(7) . . ?
C225 C235 C238 110.4(6) . . ?
C237 C235 C238 107.3(8) . . ?
C236 C235 C238 111.7(9) . . ?
C313 N301 C301 105.7(7) . . ?
C313 N301 C312 106.3(7) . . ?
C301 N301 C312 108.7(6) . . ?
C303 O301 C302 114.8(7) . . ?
C303 O301 Li3 109.5(6) . . ?
C302 O301 Li3 130.6(7) . . ?
N301 C301 C302 115.8(7) . . ?
C305 O302 C304 111.1(6) . . ?
C305 O302 Li3 122.6(6) . . ?
C304 O302 Li3 115.4(6) . . ?
C306 N302 C334 114.6(7) . . ?
C306 N302 C307 110.0(6) . . ?
C334 N302 C307 108.1(7) . . ?
C306 N302 Li3 107.3(6) . . ?
C334 N302 Li3 123.0(6) . . ?
C307 N302 Li3 90.9(6) . . ?
O301 C302 C301 115.2(7) . . ?
C309 O303 C308 113.0(7) . . ?
C309 O303 Li3 134.7(7) . . ?
C308 O303 Li3 112.3(7) . . ?
C320 N303 C316 128.0(7) . . ?
O301 C303 C304 106.2(6) . . ?
C311 O304 C310 111.5(6) . . ?
C327 N304 C328 127.8(7) . . ?
O302 C304 C303 107.4(5) . . ?
O302 C305 C306 107.7(7) . . ?
N302 C306 C305 113.5(7) . . ?
N302 C307 C308 111.0(7) . . ?
O303 C308 C307 109.8(7) . . ?
O303 C309 C310 110.3(7) . . ?
O304 C310 C309 107.0(7) . . ?
O304 C311 C312 110.4(7) . . ?
C311 C312 N301 112.1(6) . . ?
N301 C313 C314 118.5(8) . . ?
C319 C314 C315 120.1(9) . . ?
C319 C314 C313 118.1(8) . . ?
C315 C314 C313 121.5(8) . . ?
C314 C315 C316 118.5(8) . . ?
C317 C316 C315 121.7(9) . . ?
C317 C316 N303 124.3(8) . . ?
C315 C316 N303 114.0(7) . . ?
C316 C317 C318 117.6(9) . . ?
C319 C318 C317 121.3(9) . . ?
C318 C319 C314 120.7(9) . . ?
O305 C320 N303 120.5(8) . . ?
O305 C320 C321 124.2(8) . . ?
N303 C320 C321 115.2(7) . . ?
C322 C321 C326 121.8(8) . . ?
C322 C321 C320 122.4(7) . . ?
C326 C321 C320 115.7(8) . . ?
C321 C322 C323 118.5(7) . . ?
C324 C323 C322 120.0(8) . . ?
C324 C323 C327 119.8(8) . . ?
C322 C323 C327 120.2(7) . . ?
C325 C324 C323 121.9(9) . . ?
C324 C325 C326 119.4(8) . . ?
C324 C325 C335 120.4(9) . . ?
C326 C325 C335 120.1(9) . . ?
C321 C326 C325 118.1(9) . . ?
O306 C327 N304 121.6(7) . . ?
O306 C327 C323 122.7(7) . . ?
N304 C327 C323 115.7(7) . . ?
C329 C328 C333 120.1(8) . . ?
C329 C328 N304 117.4(7) . . ?
C333 C328 N304 122.5(7) . . ?
C328 C329 C330 123.9(8) . . ?
C329 C330 C331 115.0(7) . . ?
C329 C330 C334 125.0(8) . . ?
C331 C330 C334 119.8(8) . . ?
C332 C331 C330 121.8(8) . . ?
C331 C332 C333 119.4(8) . . ?
C328 C333 C332 119.6(8) . . ?
N302 C334 C330 110.3(7) . . ?
C336 C335 C338 105.9(9) . . ?
C336 C335 C325 107.0(7) . . ?
C338 C335 C325 110.3(8) . . ?
C336 C335 C337 110.6(8) . . ?
C338 C335 C337 111.4(7) . . ?
C325 C335 C337 111.4(8) . . ?
C401 N401 C412 112.1(7) . . ?
C401 N401 C413 107.9(8) . . ?
C412 N401 C413 111.7(7) . . ?
C403 O401 C402 114.3(7) . . ?
C403 O401 Li4 110.0(7) . . ?
C402 O401 Li4 132.7(7) . . ?
C402 C401 N401 120.5(10) . . ?
C405 O402 C404 117.7(8) . . ?
C405 O402 Li4 121.0(8) . . ?
C404 O402 Li4 111.4(8) . . ?
C407 N402 C406 110.4(7) . . ?
C407 N402 C434 112.7(7) . . ?
C406 N402 C434 110.6(7) . . ?
C407 N402 Li4 85.7(7) . . ?
C406 N402 Li4 107.9(6) . . ?
C434 N402 Li4 126.9(7) . . ?
C401 C402 O401 114.1(8) . . ?
O401 C403 C404 117.3(9) . . ?
C408 O403 C409 110.4(6) . . ?
C408 O403 Li4 114.5(6) . . ?
C409 O403 Li4 135.0(7) . . ?
C420 N403 C416 128.5(7) . . ?
C410 O404 C411 113.3(7) . . ?
C427 N404 C428 128.2(8) . . ?
C403 C404 O402 113.7(9) . . ?
O402 C405 C406 114.5(8) . . ?
C405 C406 N402 112.5(7) . . ?
N402 C407 C408 112.4(7) . . ?
N402 C407 Li4 61.7(6) . . ?
C408 C407 Li4 82.4(6) . . ?
O403 C408 C407 106.2(6) . . ?
O403 C409 C410 109.2(7) . . ?
O404 C410 C409 111.8(8) . . ?
O404 C411 C412 108.2(7) . . ?
C411 C412 N401 117.3(7) . . ?
C414 C413 N401 118.8(7) . . ?
C415 C414 C413 122.7(8) . . ?
C415 C414 C419 115.4(9) . . ?
C413 C414 C419 121.4(8) . . ?
C416 C415 C414 122.3(9) . . ?
C415 C416 N403 118.7(8) . . ?
C415 C416 C417 119.2(8) . . ?
N403 C416 C417 122.1(8) . . ?
C418 C417 C416 119.2(9) . . ?
C419 C418 C417 120.6(9) . . ?
C418 C419 C414 123.3(9) . . ?
O405 C420 N403 124.1(7) . . ?
O405 C420 C421 121.1(8) . . ?
N403 C420 C421 114.8(7) . . ?
C422 C421 C426 119.7(8) . . ?
C422 C421 C420 122.3(8) . . ?
C426 C421 C420 118.0(8) . . ?
C421 C422 C423 119.7(8) . . ?
C424 C423 C422 118.5(8) . . ?
C424 C423 C427 119.0(7) . . ?
C422 C423 C427 122.6(7) . . ?
C423 C424 C425 124.3(8) . . ?
C424 C425 C426 114.1(8) . . ?
C424 C425 C435 122.3(8) . . ?
C426 C425 C435 123.4(8) . . ?
C421 C426 C425 123.7(8) . . ?
O406 C427 N404 123.6(9) . . ?
O406 C427 C423 119.8(8) . . ?
N404 C427 C423 116.6(8) . . ?
N404 C428 C433 125.8(8) . . ?
N404 C428 C429 117.5(7) . . ?
C433 C428 C429 116.7(8) . . ?
C430 C429 C428 120.4(7) . . ?
C431 C430 C429 120.3(8) . . ?
C431 C430 C434 120.8(8) . . ?
C429 C430 C434 118.9(7) . . ?
C430 C431 C432 120.0(9) . . ?
C431 C432 C433 121.4(8) . . ?
C428 C433 C432 121.2(7) . . ?
N402 C434 C430 115.2(7) . . ?
C436 C435 C425 108.7(7) . . ?
C436 C435 C437 111.2(9) . . ?
C425 C435 C437 112.6(8) . . ?
C436 C435 C438 107.8(10) . . ?
C425 C435 C438 107.7(8) . . ?
C437 C435 C438 108.6(8) . . ?

loop_
_geom_bond_atom_site_label_1
_geom_bond_atom_site_label_2
_geom_bond_distance
_geom_bond_site_symmetry_2
_geom_bond_publ_flag
O1W Li1 1.947(17) . ?
O2W Li2 1.931(15) . ?
O3W Li3 1.888(15) . ?
O4W Li4 1.89(2) . ?
O31S C31S 1.26(3) . ?
O32S C31S 1.00(3) . ?
O32S C33S 1.43(3) . ?
C31S C32S 1.41(3) . ?
C33S C34S 1.11(2) . ?
C41S C42S 1.478(17) . ?
C42S O41S 1.156(13) . ?
C42S O42S 1.399(14) . ?
C43S O42S 1.449(12) . ?
C43S C44S 1.510(12) . ?
C51S O51S 1.144(19) . ?
C51S O52S 1.201(19) . ?
C51S C52S 1.61(2) . ?
C53S C54S 1.296(18) . ?
C53S O52S 1.560(15) . ?
C61S O61S 1.17(2) . ?
C61S O62S 1.183(17) . ?
C61S C62S 1.34(2) . ?
C63S C64S 1.28(3) . ?
C63S O62S 1.42(3) . ?
O1 C2 1.379(14) . ?
O1 C3 1.441(12) . ?
O1 Li1 2.085(18) . ?
N1 C13 1.468(13) . ?
N1 C1 1.475(11) . ?
N1 C12 1.500(13) . ?
N1 Li1 2.337(17) . ?
C1 C2 1.548(16) . ?
Li1 O4 2.114(16) . ?
Li1 O2 2.126(16) . ?
C1S C2S 1.500(15) . ?
O1S C2S 1.232(10) . ?
N2 C34 1.444(13) . ?
N2 C7 1.477(12) . ?
N2 C6 1.505(13) . ?
O2 C4 1.457(15) . ?
O2 C5 1.498(12) . ?
Li2 O203 2.057(14) . ?
Li2 O202 2.089(14) . ?
Li2 O201 2.100(14) . ?
Li2 N202 2.269(16) . ?
Li2 C207 2.686(17) . ?
C2S O2S 1.297(11) . ?
O2S C3S 1.386(10) . ?
O3 C9 1.413(11) . ?
O3 C8 1.475(12) . ?
N3 C20 1.357(11) . ?
N3 C16 1.457(11) . ?
C3 C4 1.407(18) . ?
Li3 O303 2.124(16) . ?
Li3 O302 2.123(17) . ?
Li3 O301 2.149(16) . ?
Li3 N302 2.333(16) . ?
C3S C4S 1.437(11) . ?
Li4 O403 2.049(16) . ?
Li4 O401 2.101(19) . ?
Li4 O402 2.115(16) . ?
Li4 N402 2.394(19) . ?
Li4 C407 2.71(2) . ?
N4 C27 1.342(10) . ?
N4 C28 1.441(9) . ?
O4 C10 1.429(13) . ?
O4 C11 1.436(12) . ?
O5 C20 1.259(9) . ?
C5 C6 1.488(15) . ?
O6 C27 1.224(10) . ?
C7 C8 1.503(15) . ?
C9 C10 1.465(16) . ?
C11 C12 1.410(16) . ?
C13 C14 1.534(14) . ?
C14 C15 1.352(13) . ?
C14 C19 1.484(13) . ?
C15 C16 1.372(12) . ?
C16 C17 1.406(12) . ?
C17 C18 1.354(14) . ?
C18 C19 1.364(14) . ?
C20 C21 1.461(12) . ?
C21 C22 1.373(11) . ?
C21 C26 1.435(12) . ?
C21S C22S 1.456(13) . ?
O21S C22S 1.243(11) . ?
C22 C23 1.394(12) . ?
C22S O22S 1.334(13) . ?
O22S C23S 1.502(13) . ?
C23 C24 1.424(11) . ?
C23 C27 1.520(13) . ?
C23S C24S 1.534(14) . ?
C24 C25 1.374(12) . ?
C25 C26 1.382(13) . ?
C25 C35 1.540(11) . ?
C28 C33 1.356(12) . ?
C28 C29 1.399(11) . ?
C29 C30 1.365(11) . ?
C30 C31 1.371(12) . ?
C30 C34 1.552(12) . ?
C31 C32 1.404(11) . ?
C32 C33 1.374(11) . ?
C35 C36 1.495(13) . ?
C35 C38 1.519(13) . ?
C35 C37 1.564(11) . ?
O201 C203 1.429(11) . ?
O201 C202 1.473(10) . ?
N201 C212 1.465(11) . ?
N201 C201 1.477(12) . ?
N201 C213 1.501(11) . ?
C201 C202 1.441(14) . ?
N202 C207 1.464(9) . ?
N202 C206 1.490(10) . ?
N202 C234 1.501(10) . ?
O202 C204 1.437(12) . ?
O202 C205 1.461(13) . ?
O203 C208 1.419(9) . ?
O203 C209 1.452(9) . ?
N203 C220 1.320(11) . ?
N203 C216 1.399(10) . ?
C203 C204 1.350(17) . ?
O204 C210 1.393(10) . ?
O204 C211 1.420(10) . ?
N204 C227 1.346(9) . ?
N204 C228 1.405(9) . ?
O205 C220 1.221(10) . ?
C205 C206 1.448(13) . ?
O206 C227 1.198(9) . ?
C207 C208 1.518(10) . ?
C209 C210 1.478(13) . ?
C211 C212 1.471(12) . ?
C213 C214 1.453(12) . ?
C214 C219 1.421(13) . ?
C214 C215 1.425(12) . ?
C215 C216 1.367(12) . ?
C216 C217 1.443(11) . ?
C217 C218 1.366(12) . ?
C218 C219 1.405(13) . ?
C220 C221 1.514(12) . ?
C221 C222 1.406(12) . ?
C221 C226 1.433(11) . ?
C222 C223 1.399(11) . ?
C223 C224 1.392(10) . ?
C223 C227 1.519(11) . ?
C224 C225 1.432(12) . ?
C225 C226 1.396(12) . ?
C225 C235 1.522(10) . ?
C228 C233 1.400(10) . ?
C228 C229 1.407(10) . ?
C229 C230 1.406(11) . ?
C230 C231 1.356(11) . ?
C230 C234 1.503(12) . ?
C231 C232 1.404(11) . ?
C232 C233 1.393(12) . ?
C235 C237 1.524(14) . ?
C235 C236 1.531(13) . ?
C235 C238 1.540(11) . ?
N301 C313 1.469(12) . ?
N301 C301 1.476(11) . ?
N301 C312 1.536(10) . ?
O301 C303 1.423(10) . ?
O301 C302 1.422(10) . ?
C301 C302 1.542(12) . ?
O302 C305 1.384(10) . ?
O302 C304 1.433(9) . ?
N302 C306 1.466(10) . ?
N302 C334 1.471(10) . ?
N302 C307 1.501(10) . ?
O303 C309 1.426(10) . ?
O303 C308 1.424(11) . ?
N303 C320 1.384(11) . ?
N303 C316 1.447(11) . ?
C303 C304 1.471(11) . ?
O304 C311 1.436(10) . ?
O304 C310 1.446(10) . ?
N304 C327 1.356(10) . ?
N304 C328 1.444(10) . ?
O305 C320 1.246(10) . ?
C305 C306 1.528(12) . ?
O306 C327 1.282(10) . ?
C307 C308 1.506(13) . ?
C309 C310 1.472(12) . ?
C311 C312 1.513(11) . ?
C313 C314 1.534(12) . ?
C314 C319 1.357(13) . ?
C314 C315 1.387(11) . ?
C315 C316 1.409(12) . ?
C316 C317 1.342(12) . ?
C317 C318 1.415(13) . ?
C318 C319 1.350(14) . ?
C320 C321 1.480(12) . ?
C321 C322 1.379(11) . ?
C321 C326 1.410(11) . ?
C322 C323 1.396(11) . ?
C323 C324 1.384(11) . ?
C323 C327 1.448(12) . ?
C324 C325 1.362(13) . ?
C325 C326 1.409(13) . ?
C325 C335 1.546(12) . ?
C328 C329 1.373(11) . ?
C328 C333 1.389(12) . ?
C329 C330 1.376(11) . ?
C330 C331 1.455(11) . ?
C330 C334 1.503(12) . ?
C331 C332 1.385(12) . ?
C332 C333 1.398(13) . ?
C335 C336 1.517(13) . ?
C335 C338 1.517(13) . ?
C335 C337 1.543(14) . ?
N401 C401 1.476(11) . ?
N401 C412 1.483(11) . ?
N401 C413 1.498(12) . ?
O401 C403 1.360(12) . ?
O401 C402 1.452(12) . ?
C401 C402 1.420(14) . ?
O402 C405 1.351(12) . ?
O402 C404 1.425(11) . ?
N402 C407 1.465(11) . ?
N402 C406 1.473(11) . ?
N402 C434 1.496(11) . ?
C403 C404 1.420(13) . ?
O403 C408 1.402(10) . ?
O403 C409 1.474(9) . ?
N403 C420 1.371(11) . ?
N403 C416 1.387(11) . ?
O404 C410 1.352(11) . ?
O404 C411 1.433(11) . ?
N404 C427 1.352(11) . ?
N404 C428 1.351(11) . ?
O405 C420 1.220(10) . ?
C405 C406 1.446(12) . ?
O406 C427 1.220(10) . ?
C407 C408 1.513(11) . ?
C409 C410 1.481(13) . ?
C411 C412 1.482(13) . ?
C413 C414 1.438(12) . ?
C414 C415 1.422(12) . ?
C414 C419 1.437(13) . ?
C415 C416 1.370(13) . ?
C416 C417 1.447(12) . ?
C417 C418 1.382(13) . ?
C418 C419 1.342(14) . ?
C420 C421 1.492(10) . ?
C421 C422 1.376(12) . ?
C421 C426 1.376(12) . ?
C422 C423 1.411(11) . ?
C423 C424 1.380(11) . ?
C423 C427 1.502(13) . ?
C424 C425 1.399(12) . ?
C425 C426 1.414(12) . ?
C425 C435 1.533(12) . ?
C428 C433 1.384(11) . ?
C428 C429 1.436(12) . ?
C429 C430 1.425(12) . ?
C430 C431 1.354(12) . ?
C430 C434 1.532(11) . ?
C431 C432 1.370(13) . ?
C432 C433 1.404(12) . ?
C435 C436 1.517(13) . ?
C435 C437 1.539(13) . ?
C435 C438 1.555(14) . ?
